data_4519156
loop_
_publ_author_name
'Cao, Hou-ji'
'Chen, Meng'
'Sun, Fangxiang'
'Zhao, Yue'
'Lu, Changsheng'
'Zhang, Xiaolei'
'Shi, Zhuangzhi'
'Yan, Hong'

_publ_section_title
;
 Variable Metal Chelation Modes and Activation Sequence in Pd-Catalyzed
 B--H Poly-arylation of Carboranes
;
_journal_issue 22
_journal_name_full 'ACS Catalysis'
_journal_page_first 14047
_journal_page_last 14057
_journal_paper_doi 10.1021/acscatal.1c04473
_journal_volume 11
_journal_year 2021
_chemical_formula_moiety '2(C45 H55 B10 N O2)'
_chemical_formula_sum 'C90 H110 B20 N2 O4'
_chemical_formula_weight 1499.99
_space_group_crystal_system orthorhombic
_space_group_IT_number 16
_space_group_name_Hall 'P 2 2'
_space_group_name_H-M_alt 'P 2 2 2'
_atom_sites_solution_hydrogens mixed
_atom_sites_solution_primary dual
_audit_creation_date 2020-11-13
_audit_creation_method
;
Olex2 1.2-beta
(compiled 2018.05.29 svn.r3508 for OlexSys, GUI svn.r5506)
;
_cell_angle_alpha 90
_cell_angle_beta 90
_cell_angle_gamma 90
_cell_formula_units_Z 4
_cell_length_a 20.541(3)
_cell_length_b 21.748(3)
_cell_length_c 21.850(3)
_cell_measurement_reflns_used 4698
_cell_measurement_temperature 296(2)
_cell_measurement_theta_max 23.765
_cell_measurement_theta_min 2.315
_cell_volume 9761(2)
_computing_cell_refinement 'SAINT v8.34A (Bruker, 2013)'
_computing_data_reduction 'SAINT v8.34A (Bruker, 2013)'
_computing_molecular_graphics 'Olex2 (Dolomanov et al., 2009)'
_computing_publication_material 'Olex2 (Dolomanov et al., 2009)'
_computing_structure_refinement 'ShelXL (Sheldrick, 2015)'
_computing_structure_solution 'ShelXT (Sheldrick, 2015)'
_diffrn_ambient_temperature 296.15
_diffrn_detector 'Bruker APEX2 area detector'
_diffrn_detector_area_resol_mean 7.9
_diffrn_detector_type 'CCD area detector'
_diffrn_measured_fraction_theta_full 0.998
_diffrn_measured_fraction_theta_max 0.835
_diffrn_measurement_device 'three-circle diffractometer'
_diffrn_measurement_device_type apex
_diffrn_measurement_method '\w and \f scans'
_diffrn_radiation_monochromator 'mirror optics'
_diffrn_radiation_probe x-ray
_diffrn_radiation_type MoK\a
_diffrn_radiation_wavelength 0.71073
_diffrn_reflns_av_R_equivalents 0.1395
_diffrn_reflns_av_unetI/netI 0.1218
_diffrn_reflns_Laue_measured_fraction_full 0.998
_diffrn_reflns_Laue_measured_fraction_max 0.835
_diffrn_reflns_limit_h_max 28
_diffrn_reflns_limit_h_min -28
_diffrn_reflns_limit_k_max 24
_diffrn_reflns_limit_k_min -26
_diffrn_reflns_limit_l_max 28
_diffrn_reflns_limit_l_min -28
_diffrn_reflns_number 91128
_diffrn_reflns_point_group_measured_fraction_full 0.999
_diffrn_reflns_point_group_measured_fraction_max 0.833
_diffrn_reflns_theta_full 25.242
_diffrn_reflns_theta_max 29.436
_diffrn_reflns_theta_min 1.652
_diffrn_source 'microfocus sealed X-ray tube'
_diffrn_source_type 'Incoatec I\ms'
_exptl_absorpt_coefficient_mu 0.058
_exptl_absorpt_correction_T_max 0.7456
_exptl_absorpt_correction_T_min 0.5978
_exptl_absorpt_correction_type multi-scan
_exptl_absorpt_process_details
'SADABS-2014/5 (Bruker,2014/5) was used for absorption correction. wR2(int) was 0.1754 before and 0.0954 after correction. The Ratio of minimum to maximum transmission is 0.8018. The \l/2 correction factor is 0.00150.'
_exptl_crystal_colour colourless
_exptl_crystal_colour_primary colourless
_exptl_crystal_density_diffrn 1.021
_exptl_crystal_description block
_exptl_crystal_F_000 3184
_exptl_crystal_size_max 0.16
_exptl_crystal_size_mid 0.13
_exptl_crystal_size_min 0.11
_refine_diff_density_max 0.244
_refine_diff_density_min -0.286
_refine_diff_density_rms 0.055
_refine_ls_abs_structure_details
;
 Refined as an inversion twin.
;
_refine_ls_abs_structure_Flack -2(2)
_refine_ls_extinction_method none
_refine_ls_goodness_of_fit_ref 0.957
_refine_ls_hydrogen_treatment mixed
_refine_ls_matrix_type full
_refine_ls_number_parameters 1071
_refine_ls_number_reflns 22548
_refine_ls_number_restraints 2
_refine_ls_restrained_S_all 0.957
_refine_ls_R_factor_all 0.1428
_refine_ls_R_factor_gt 0.0683
_refine_ls_shift/su_max 0.001
_refine_ls_shift/su_mean 0.000
_refine_ls_structure_factor_coef Fsqd
_refine_ls_weighting_details 'w=1/[\s^2^(Fo^2^)+(0.0850P)^2^] where P=(Fo^2^+2Fc^2^)/3'
_refine_ls_weighting_scheme calc
_refine_ls_wR_factor_gt 0.1512
_refine_ls_wR_factor_ref 0.1897
_reflns_Friedel_coverage 0.852
_reflns_Friedel_fraction_full 1.000
_reflns_Friedel_fraction_max 0.829
_reflns_number_gt 12058
_reflns_number_total 22548
_reflns_threshold_expression 'I > 2\s(I)'
_cod_data_source_file cs1c04473_si_002.cif
_cod_data_source_block 15d
_cod_database_code 4519156
_shelx_shelxl_version_number 2016/6
_shelx_space_group_comment
;
The symmetry employed for this shelxl refinement is uniquely defined
by the following loop, which should always be used as a source of
symmetry information in preference to the above space-group names.
They are only intended as comments.
;
_shelx_estimated_absorpt_t_max 0.994
_shelx_estimated_absorpt_t_min 0.991
_olex2_refinement_description
;
1. Twinned data refinement
 Scales: 3(2)
 -2(2)
2. Fixed Uiso
 At 1.2 times of:
  All B(H) groups, All C(H) groups, All C(H,H) groups
 At 1.5 times of:
  All C(H,H,H) groups, All O(H) groups
3. Restrained distances
 H1A-O1A
 0.82 with sigma of 0.001
 H1A-O2A
 2.781 with sigma of 0.001
4.a Secondary CH2 refined with riding coordinates:
 C4(H4A,H4B), C4A(H4AA,H4AB)
4.b Aromatic/amide H refined with riding coordinates:
 C3(H3), C7(H7), C9(H9), C11(H11), C15(H15), C17(H17), C19(H19), C23(H23),
 C25(H25), C27(H27), C31(H31), C33(H33), C35(H35), C39(H39), C41(H41), C43(H43),
  C3A(H3A), C7A(H7AA), C9A(H9AA), C11A(H11B), C15A(H15A), C17A(H17A),
 C19A(H19A), C23A(H23A), C25A(H25A), C27A(H27A), C31A(H31A), C33A(H33A),
 C35A(H35A), C39A(H39A), C41A(H41A), C43A(H43A)
4.c Idealised Me refined as rotating group:
 C12(H12A,H12B,H12C), C13(H13A,H13B,H13C), C20(H20A,H20B,H20C), C21(H21A,H21B,
 H21C), C28(H28A,H28B,H28C), C29(H29A,H29B,H29C), C36(H36A,H36B,H36C), C37(H37A,
 H37B,H37C), C44(H44A,H44B,H44C), C45(H45A,H45B,H45C), C12A(H12D,H12E,H12F),
 C13A(H13D,H13E,H13F), C20A(H20D,H20E,H20F), C21A(H21D,H21E,H21F), C28A(H28D,
 H28E,H28F), C29A(H29D,H29E,H29F), C36A(H36D,H36E,H36F), C37A(H37D,H37E,H37F),
 C44A(H44D,H44E,H44F), C45A(H45D,H45E,H45F)
4.d Idealised tetrahedral OH refined as rotating group:
 O1(H1)
4.e Boron cage BH refined with riding coordinates:
 C2(H2), B7(H7A), B8(H8), B9(H9A), B10(H10), B11(H11A), C2A(H2A), B7A(H7AB),
 B8A(H8A), B9A(H9AB), B10A(H10A), B11A(H11C)
;
_olex2_submission_special_instructions 'No special instructions were received'

loop_
_space_group_symop_operation_xyz
'x, y, z'
'-x, -y, z'
'x, -y, -z'
'-x, y, -z'

loop_
_atom_site_label
_atom_site_type_symbol
_atom_site_fract_x
_atom_site_fract_y
_atom_site_fract_z
_atom_site_U_iso_or_equiv
_atom_site_adp_type
_atom_site_occupancy
_atom_site_site_symmetry_order
_atom_site_calc_flag
_atom_site_refinement_flags_posn
_atom_site_refinement_flags_adp
_atom_site_refinement_flags_occupancy
_atom_site_disorder_assembly
_atom_site_disorder_group
O1 O 0.1878(2) -0.03185(16) 0.20427(19) 0.0699(11) Uani 1 1 d . . . . .
H1 H 0.192391 0.000776 0.222580 0.105 Uiso 1 1 calc GR . . . .
O2 O 0.1723(2) -0.06571(19) 0.1103(2) 0.0881(14) Uani 1 1 d . . . . .
N1 N 0.1867(2) 0.09251(17) 0.17545(18) 0.0472(10) Uani 1 1 d . . . . .
C1 C 0.22056(18) 0.19795(19) 0.20828(18) 0.0305(9) Uani 1 1 d . . . . .
C2 C 0.26608(19) 0.30335(19) 0.30041(19) 0.0341(10) Uani 1 1 d . . . . .
H2 H 0.283025 0.338669 0.332731 0.041 Uiso 1 1 calc R . . . .
C3 C 0.19732(19) 0.1500(2) 0.16184(19) 0.0348(10) Uani 1 1 d . . . . .
H3 H 0.190422 0.162595 0.121687 0.042 Uiso 1 1 calc R . . . .
C4 C 0.1644(3) 0.0482(2) 0.1273(3) 0.0634(15) Uani 1 1 d . . . . .
H4A H 0.187768 0.056635 0.089603 0.076 Uiso 1 1 calc R . . . .
H4B H 0.118452 0.054845 0.119508 0.076 Uiso 1 1 calc R . . . .
C5 C 0.1753(3) -0.0206(2) 0.1454(3) 0.0580(14) Uani 1 1 d . . . . .
C6 C 0.34545(19) 0.1475(2) 0.20224(19) 0.0366(10) Uani 1 1 d . . . . .
C7 C 0.3340(2) 0.0810(2) 0.1931(2) 0.0438(11) Uani 1 1 d . . . . .
H7 H 0.295059 0.065259 0.208018 0.053 Uiso 1 1 calc R . . . .
C8 C 0.3748(3) 0.0405(2) 0.1649(3) 0.0567(14) Uani 1 1 d . . . . .
C9 C 0.4300(3) 0.0663(3) 0.1446(3) 0.0717(18) Uani 1 1 d . . . . .
H9 H 0.460112 0.041677 0.124409 0.086 Uiso 1 1 calc R . . . .
C10 C 0.4445(2) 0.1302(3) 0.1528(3) 0.0658(16) Uani 1 1 d . . . . .
C11 C 0.4025(2) 0.1709(2) 0.1820(2) 0.0494(12) Uani 1 1 d . . . . .
H11 H 0.413073 0.212092 0.187333 0.059 Uiso 1 1 calc R . . . .
C12 C 0.3594(4) -0.0316(3) 0.1558(4) 0.094(2) Uani 1 1 d . . . . .
H12A H 0.382902 -0.055045 0.185710 0.141 Uiso 1 1 calc GR . . . .
H12B H 0.372546 -0.044078 0.115470 0.141 Uiso 1 1 calc GR . . . .
H12C H 0.313547 -0.038579 0.160651 0.141 Uiso 1 1 calc GR . . . .
C13 C 0.5056(3) 0.1582(4) 0.1318(4) 0.114(3) Uani 1 1 d . . . . .
H13A H 0.501131 0.170785 0.089927 0.171 Uiso 1 1 calc GR . . . .
H13B H 0.540248 0.128721 0.135119 0.171 Uiso 1 1 calc GR . . . .
H13C H 0.515493 0.193364 0.156712 0.171 Uiso 1 1 calc GR . . . .
C14 C 0.29081(19) 0.2653(2) 0.1120(2) 0.0394(11) Uani 1 1 d . . . . .
C15 C 0.3038(2) 0.2121(2) 0.0754(2) 0.0462(12) Uani 1 1 d . . . . .
H15 H 0.299163 0.173117 0.092437 0.055 Uiso 1 1 calc R . . . .
C16 C 0.3230(3) 0.2179(3) 0.0150(2) 0.0618(15) Uani 1 1 d . . . . .
C17 C 0.3307(3) 0.2799(3) -0.0094(3) 0.0702(17) Uani 1 1 d . . . . .
H17 H 0.343746 0.284022 -0.049908 0.084 Uiso 1 1 calc R . . . .
C18 C 0.3192(3) 0.3352(3) 0.0253(2) 0.0613(15) Uani 1 1 d . . . . .
C19 C 0.2989(2) 0.3266(2) 0.0857(2) 0.0473(12) Uani 1 1 d . . . . .
H19 H 0.290187 0.360871 0.109915 0.057 Uiso 1 1 calc R . . . .
C20 C 0.3377(4) 0.1578(3) -0.0229(3) 0.105(3) Uani 1 1 d . . . . .
H20A H 0.350616 0.125474 0.004472 0.158 Uiso 1 1 calc GR . . . .
H20B H 0.372070 0.165739 -0.051516 0.158 Uiso 1 1 calc GR . . . .
H20C H 0.299178 0.145536 -0.044625 0.158 Uiso 1 1 calc GR . . . .
C21 C 0.3271(4) 0.4019(3) -0.0008(3) 0.106(3) Uani 1 1 d . . . . .
H21A H 0.309404 0.430942 0.027811 0.159 Uiso 1 1 calc GR . . . .
H21B H 0.304219 0.405066 -0.038976 0.159 Uiso 1 1 calc GR . . . .
H21C H 0.372400 0.410466 -0.007189 0.159 Uiso 1 1 calc GR . . . .
C22 C 0.13751(19) 0.2970(2) 0.1560(2) 0.0371(10) Uani 1 1 d . . . . .
C23 C 0.1453(2) 0.2956(3) 0.0920(2) 0.0550(14) Uani 1 1 d . . . . .
H23 H 0.182596 0.277298 0.076134 0.066 Uiso 1 1 calc R . . . .
C24 C 0.1013(3) 0.3195(4) 0.0523(2) 0.081(2) Uani 1 1 d . . . . .
C25 C 0.0488(3) 0.3460(4) 0.0771(3) 0.085(2) Uani 1 1 d . . . . .
H25 H 0.018240 0.364216 0.051406 0.101 Uiso 1 1 calc R . . . .
C26 C 0.0385(2) 0.3471(2) 0.1398(2) 0.0529(13) Uani 1 1 d . . . . .
C27 C 0.0829(2) 0.3227(2) 0.1784(2) 0.0404(11) Uani 1 1 d . . . . .
H27 H 0.075717 0.323549 0.220366 0.048 Uiso 1 1 calc R . . . .
C28 C 0.1127(4) 0.3165(6) -0.0166(3) 0.159(5) Uani 1 1 d . . . . .
H28A H 0.128209 0.355631 -0.030837 0.238 Uiso 1 1 calc GR . . . .
H28B H 0.072525 0.306709 -0.036864 0.238 Uiso 1 1 calc GR . . . .
H28C H 0.144425 0.285397 -0.025510 0.238 Uiso 1 1 calc GR . . . .
C29 C -0.0203(2) 0.3748(3) 0.1662(3) 0.081(2) Uani 1 1 d . . . . .
H29A H -0.057794 0.351548 0.153744 0.122 Uiso 1 1 calc GR . . . .
H29B H -0.024477 0.416379 0.152090 0.122 Uiso 1 1 calc GR . . . .
H29C H -0.017113 0.374421 0.210018 0.122 Uiso 1 1 calc GR . . . .
C30 C 0.10334(19) 0.1963(2) 0.2763(2) 0.0362(10) Uani 1 1 d . . . . .
C31 C 0.06538(19) 0.1756(2) 0.2281(2) 0.0430(11) Uani 1 1 d . . . . .
H31 H 0.081480 0.176673 0.188364 0.052 Uiso 1 1 calc R . . . .
C32 C 0.0063(2) 0.1544(2) 0.2389(3) 0.0564(14) Uani 1 1 d . . . . .
C33 C -0.0152(2) 0.1538(3) 0.2979(3) 0.0633(16) Uani 1 1 d . . . . .
H33 H -0.056925 0.138971 0.305198 0.076 Uiso 1 1 calc R . . . .
C34 C 0.0204(2) 0.1734(3) 0.3471(3) 0.0587(14) Uani 1 1 d . . . . .
C35 C 0.0792(2) 0.1947(2) 0.3354(2) 0.0446(11) Uani 1 1 d . . . . .
H35 H 0.104939 0.208892 0.367487 0.054 Uiso 1 1 calc R . . . .
C36 C -0.0338(3) 0.1336(4) 0.1855(3) 0.091(2) Uani 1 1 d . . . . .
H36A H -0.026824 0.160822 0.151515 0.136 Uiso 1 1 calc GR . . . .
H36B H -0.079036 0.134076 0.196566 0.136 Uiso 1 1 calc GR . . . .
H36C H -0.021304 0.092634 0.174194 0.136 Uiso 1 1 calc GR . . . .
C37 C -0.0036(3) 0.1711(4) 0.4126(3) 0.086(2) Uani 1 1 d . . . . .
H37A H -0.015774 0.129763 0.422779 0.128 Uiso 1 1 calc GR . . . .
H37B H -0.040719 0.197636 0.416961 0.128 Uiso 1 1 calc GR . . . .
H37C H 0.030384 0.184628 0.439588 0.128 Uiso 1 1 calc GR . . . .
C38 C 0.2356(2) 0.10253(19) 0.31197(18) 0.0337(10) Uani 1 1 d . . . . .
C39 C 0.1810(2) 0.06781(19) 0.3211(2) 0.0390(10) Uani 1 1 d . . . . .
H39 H 0.141897 0.082669 0.305581 0.047 Uiso 1 1 calc R . . . .
C40 C 0.1795(2) 0.0095(2) 0.3534(2) 0.0470(12) Uani 1 1 d . . . . .
C41 C 0.2337(3) -0.0156(2) 0.3759(2) 0.0506(13) Uani 1 1 d . . . . .
H41 H 0.233153 -0.053093 0.396396 0.061 Uiso 1 1 calc R . . . .
C42 C 0.2885(2) 0.0157(2) 0.3675(2) 0.0444(11) Uani 1 1 d . . . . .
C43 C 0.2883(2) 0.0746(2) 0.33567(19) 0.0374(10) Uani 1 1 d . . . . .
H43 H 0.328016 0.094555 0.331375 0.045 Uiso 1 1 calc R . . . .
C44 C 0.1184(3) -0.0231(3) 0.3650(3) 0.0731(18) Uani 1 1 d . . . . .
H44A H 0.096947 -0.005222 0.399738 0.110 Uiso 1 1 calc GR . . . .
H44B H 0.127442 -0.065668 0.373165 0.110 Uiso 1 1 calc GR . . . .
H44C H 0.090696 -0.019961 0.329753 0.110 Uiso 1 1 calc GR . . . .
C45 C 0.3474(3) -0.0126(3) 0.3918(3) 0.0717(17) Uani 1 1 d . . . . .
H45A H 0.381611 -0.009985 0.361958 0.108 Uiso 1 1 calc GR . . . .
H45B H 0.339008 -0.055046 0.401098 0.108 Uiso 1 1 calc GR . . . .
H45C H 0.360481 0.008448 0.428414 0.108 Uiso 1 1 calc GR . . . .
B2 B 0.2379(2) 0.1730(2) 0.2840(2) 0.0314(10) Uani 1 1 d . . . . .
B3 B 0.2981(2) 0.1962(2) 0.2303(2) 0.0318(10) Uani 1 1 d . . . . .
B4 B 0.2682(2) 0.2605(2) 0.1804(2) 0.0355(11) Uani 1 1 d . . . . .
B5 B 0.1889(2) 0.2760(2) 0.2032(2) 0.0333(11) Uani 1 1 d . . . . .
B6 B 0.1705(2) 0.2221(2) 0.2668(2) 0.0333(11) Uani 1 1 d . . . . .
B7 B 0.2967(2) 0.2277(2) 0.3059(2) 0.0354(11) Uani 1 1 d . . . . .
H7A H 0.333520 0.213773 0.339699 0.042 Uiso 1 1 calc R . . . .
B8 B 0.3142(2) 0.2802(2) 0.2439(2) 0.0353(11) Uani 1 1 d . . . . .
H8 H 0.363274 0.299422 0.237209 0.042 Uiso 1 1 calc R . . . .
B9 B 0.2491(2) 0.3278(2) 0.2277(2) 0.0358(11) Uani 1 1 d . . . . .
H9A H 0.253038 0.375390 0.211203 0.043 Uiso 1 1 calc R . . . .
B10 B 0.1906(2) 0.3045(2) 0.2795(2) 0.0349(11) Uani 1 1 d . . . . .
H10 H 0.155080 0.338472 0.296163 0.042 Uiso 1 1 calc R . . . .
B11 B 0.2202(2) 0.2430(2) 0.3282(2) 0.0357(11) Uani 1 1 d . . . . .
H11A H 0.204896 0.238908 0.376264 0.043 Uiso 1 1 calc R . . . .
O1A O 0.2598(2) 0.4683(2) 0.3274(3) 0.0918(15) Uani 1 1 d D . . . .
H1A H 0.250(3) 0.5035(4) 0.317(2) 0.25(7) Uiso 1 1 d D . . . .
O2A O 0.3219(3) 0.4327(2) 0.3992(3) 0.1081(18) Uani 1 1 d D . . . .
N1A N 0.29351(19) 0.58953(18) 0.33544(19) 0.0500(10) Uani 1 1 d . . . . .
C1A C 0.27741(18) 0.69800(19) 0.29542(18) 0.0302(9) Uani 1 1 d . . . . .
C2A C 0.22644(19) 0.8055(2) 0.20990(19) 0.0350(10) Uani 1 1 d . . . . .
H2A H 0.207438 0.841816 0.179735 0.042 Uiso 1 1 calc R . . . .
C3A C 0.30382(19) 0.6491(2) 0.3393(2) 0.0365(10) Uani 1 1 d . . . . .
H3A H 0.329463 0.662815 0.371640 0.044 Uiso 1 1 calc R . . . .
C4A C 0.3219(3) 0.5460(2) 0.3804(3) 0.0749(18) Uani 1 1 d . . . . .
H4AA H 0.308658 0.558372 0.421198 0.090 Uiso 1 1 calc R . . . .
H4AB H 0.368969 0.548856 0.378420 0.090 Uiso 1 1 calc R . . . .
C5A C 0.3016(3) 0.4773(3) 0.3703(3) 0.0719(18) Uani 1 1 d . . . . .
C6A C 0.1959(2) 0.6056(2) 0.2256(2) 0.0379(10) Uani 1 1 d . . . . .
C7A C 0.1980(2) 0.5804(2) 0.1658(2) 0.0457(12) Uani 1 1 d . . . . .
H7AA H 0.218121 0.603239 0.135173 0.055 Uiso 1 1 calc R . . . .
C8A C 0.1711(3) 0.5226(2) 0.1500(3) 0.0546(13) Uani 1 1 d . . . . .
C9A C 0.1382(2) 0.4887(2) 0.1940(3) 0.0569(15) Uani 1 1 d . . . . .
H9AA H 0.119335 0.451225 0.183796 0.068 Uiso 1 1 calc R . . . .
C10A C 0.1335(2) 0.5114(2) 0.2536(3) 0.0506(13) Uani 1 1 d . . . . .
C11A C 0.1628(2) 0.5694(2) 0.2686(2) 0.0433(11) Uani 1 1 d . . . . .
H11B H 0.159594 0.583565 0.308654 0.052 Uiso 1 1 calc R . . . .
C12A C 0.1767(4) 0.4961(3) 0.0847(3) 0.092(2) Uani 1 1 d . . . . .
H12D H 0.151520 0.520796 0.057030 0.138 Uiso 1 1 calc GR . . . .
H12E H 0.160655 0.454690 0.084316 0.138 Uiso 1 1 calc GR . . . .
H12F H 0.221519 0.496436 0.072180 0.138 Uiso 1 1 calc GR . . . .
C13A C 0.0969(3) 0.4764(3) 0.3014(3) 0.0726(18) Uani 1 1 d . . . . .
H13D H 0.125923 0.465187 0.333910 0.109 Uiso 1 1 calc GR . . . .
H13E H 0.078660 0.439913 0.283504 0.109 Uiso 1 1 calc GR . . . .
H13F H 0.062489 0.501633 0.317309 0.109 Uiso 1 1 calc GR . . . .
C14A C 0.16011(19) 0.69399(19) 0.35881(19) 0.0336(9) Uani 1 1 d . . . . .
C15A C 0.0964(2) 0.6885(2) 0.3483(2) 0.0403(11) Uani 1 1 d . . . . .
H15A H 0.078110 0.704308 0.312659 0.048 Uiso 1 1 calc R . . . .
C16A C 0.0584(2) 0.6591(2) 0.3909(2) 0.0498(13) Uani 1 1 d . . . . .
C17A C 0.0830(2) 0.6366(3) 0.4450(2) 0.0580(14) Uani 1 1 d . . . . .
H17A H 0.055271 0.616440 0.472009 0.070 Uiso 1 1 calc R . . . .
C18A C 0.1443(2) 0.6428(2) 0.4592(2) 0.0498(12) Uani 1 1 d . . . . .
C19A C 0.1818(2) 0.6716(2) 0.4154(2) 0.0427(11) Uani 1 1 d . . . . .
H19A H 0.225733 0.676684 0.424263 0.051 Uiso 1 1 calc R . . . .
C20A C -0.0096(2) 0.6515(3) 0.3773(3) 0.0757(18) Uani 1 1 d . . . . .
H20D H -0.018426 0.666702 0.336936 0.114 Uiso 1 1 calc GR . . . .
H20E H -0.035051 0.674039 0.406578 0.114 Uiso 1 1 calc GR . . . .
H20F H -0.020752 0.608684 0.379458 0.114 Uiso 1 1 calc GR . . . .
C21A C 0.1708(3) 0.6207(4) 0.5200(3) 0.088(2) Uani 1 1 d . . . . .
H21D H 0.216077 0.610530 0.515589 0.133 Uiso 1 1 calc GR . . . .
H21E H 0.147166 0.584931 0.532956 0.133 Uiso 1 1 calc GR . . . .
H21F H 0.166106 0.652622 0.550020 0.133 Uiso 1 1 calc GR . . . .
C22A C 0.2770(2) 0.79532(19) 0.39609(19) 0.0361(10) Uani 1 1 d . . . . .
C23A C 0.2276(2) 0.81911(19) 0.4293(2) 0.0386(10) Uani 1 1 d . . . . .
H23A H 0.186654 0.820055 0.411065 0.046 Uiso 1 1 calc R . . . .
C24A C 0.2326(2) 0.8422(2) 0.4882(2) 0.0463(12) Uani 1 1 d . . . . .
C25A C 0.2893(3) 0.8398(3) 0.5165(2) 0.0590(14) Uani 1 1 d . . . . .
H25A H 0.294110 0.853894 0.556408 0.071 Uiso 1 1 calc R . . . .
C26A C 0.3400(2) 0.8161(3) 0.4853(2) 0.0587(14) Uani 1 1 d . . . . .
C27A C 0.3328(2) 0.7934(2) 0.4265(2) 0.0462(12) Uani 1 1 d . . . . .
H27A H 0.368859 0.775995 0.407430 0.055 Uiso 1 1 calc R . . . .
C28A C 0.1779(3) 0.8699(3) 0.5211(2) 0.0710(17) Uani 1 1 d . . . . .
H28D H 0.177772 0.913532 0.514318 0.106 Uiso 1 1 calc GR . . . .
H28E H 0.182240 0.861802 0.564107 0.106 Uiso 1 1 calc GR . . . .
H28F H 0.137838 0.852612 0.506474 0.106 Uiso 1 1 calc GR . . . .
C29A C 0.4033(3) 0.8135(4) 0.5156(3) 0.107(3) Uani 1 1 d . . . . .
H29D H 0.435613 0.799672 0.486968 0.161 Uiso 1 1 calc GR . . . .
H29E H 0.401215 0.785506 0.549443 0.161 Uiso 1 1 calc GR . . . .
H29F H 0.414701 0.853753 0.530139 0.161 Uiso 1 1 calc GR . . . .
C30A C 0.3969(2) 0.7634(2) 0.2907(2) 0.0373(10) Uani 1 1 d . . . . .
C31A C 0.4237(2) 0.8240(2) 0.2969(2) 0.0457(12) Uani 1 1 d . . . . .
H31A H 0.397794 0.858214 0.289285 0.055 Uiso 1 1 calc R . . . .
C32A C 0.4854(2) 0.8315(3) 0.3134(2) 0.0574(14) Uani 1 1 d . . . . .
C33A C 0.5186(2) 0.7751(3) 0.3238(2) 0.0622(15) Uani 1 1 d . . . . .
H33A H 0.561969 0.778647 0.335328 0.075 Uiso 1 1 calc R . . . .
C34A C 0.4946(2) 0.7145(3) 0.3189(2) 0.0540(13) Uani 1 1 d . . . . .
C35A C 0.4329(2) 0.7091(2) 0.3020(2) 0.0435(11) Uani 1 1 d . . . . .
H35A H 0.413824 0.670588 0.297572 0.052 Uiso 1 1 calc R . . . .
C36A C 0.5134(3) 0.8986(3) 0.3192(4) 0.091(2) Uani 1 1 d . . . . .
H36D H 0.488805 0.925886 0.293615 0.136 Uiso 1 1 calc GR . . . .
H36E H 0.558197 0.898881 0.306634 0.136 Uiso 1 1 calc GR . . . .
H36F H 0.510369 0.911913 0.361019 0.136 Uiso 1 1 calc GR . . . .
C37A C 0.5318(3) 0.6540(3) 0.3294(3) 0.084(2) Uani 1 1 d . . . . .
H37D H 0.502977 0.624159 0.347181 0.127 Uiso 1 1 calc GR . . . .
H37E H 0.567642 0.661249 0.356624 0.127 Uiso 1 1 calc GR . . . .
H37F H 0.547826 0.638887 0.291010 0.127 Uiso 1 1 calc GR . . . .
C38A C 0.3493(2) 0.6484(2) 0.19071(19) 0.0369(10) Uani 1 1 d . . . . .
C39A C 0.3988(2) 0.6727(2) 0.1572(2) 0.0413(11) Uani 1 1 d . . . . .
H39A H 0.403268 0.714930 0.152391 0.050 Uiso 1 1 calc R . . . .
C40A C 0.4422(2) 0.6321(3) 0.1307(2) 0.0537(13) Uani 1 1 d . . . . .
C41A C 0.4358(3) 0.5666(3) 0.1386(3) 0.0655(16) Uani 1 1 d . . . . .
H41A H 0.465897 0.541149 0.119354 0.079 Uiso 1 1 calc R . . . .
C42A C 0.3882(3) 0.5398(2) 0.1726(3) 0.0600(15) Uani 1 1 d . . . . .
C43A C 0.3458(2) 0.5814(2) 0.1980(2) 0.0478(12) Uani 1 1 d . . . . .
H43A H 0.312029 0.565880 0.221710 0.057 Uiso 1 1 calc R . . . .
C44A C 0.4951(3) 0.6597(3) 0.0933(3) 0.088(2) Uani 1 1 d . . . . .
H44D H 0.476440 0.683675 0.060848 0.132 Uiso 1 1 calc GR . . . .
H44E H 0.521579 0.627644 0.076236 0.132 Uiso 1 1 calc GR . . . .
H44F H 0.521509 0.685737 0.118713 0.132 Uiso 1 1 calc GR . . . .
C45A C 0.3828(3) 0.4667(3) 0.1824(4) 0.104(3) Uani 1 1 d . . . . .
H45D H 0.423846 0.451108 0.196607 0.156 Uiso 1 1 calc GR . . . .
H45E H 0.371764 0.447420 0.144292 0.156 Uiso 1 1 calc GR . . . .
H45F H 0.349705 0.458064 0.212155 0.156 Uiso 1 1 calc GR . . . .
B2A B 0.2233(2) 0.6748(2) 0.2393(2) 0.0362(11) Uani 1 1 d . . . . .
B3A B 0.2021(2) 0.7226(2) 0.3070(2) 0.0330(11) Uani 1 1 d . . . . .
B4A B 0.2662(2) 0.7755(2) 0.3270(2) 0.0316(11) Uani 1 1 d . . . . .
B5A B 0.3268(2) 0.7594(2) 0.2726(2) 0.0320(10) Uani 1 1 d . . . . .
B6A B 0.3013(2) 0.6978(2) 0.2183(2) 0.0324(11) Uani 1 1 d . . . . .
B7A B 0.1779(2) 0.7456(2) 0.2320(2) 0.0374(12) Uani 1 1 d . . . . .
H7AB H 0.126515 0.742205 0.218307 0.045 Uiso 1 1 calc R . . . .
B8A B 0.2029(2) 0.8060(2) 0.2842(2) 0.0344(11) Uani 1 1 d . . . . .
H8A H 0.169422 0.839947 0.304176 0.041 Uiso 1 1 calc R . . . .
B9A B 0.2784(2) 0.8287(2) 0.2637(2) 0.0337(11) Uani 1 1 d . . . . .
H9AB H 0.295768 0.876109 0.270111 0.040 Uiso 1 1 calc R . . . .
B10A B 0.2997(2) 0.7817(2) 0.1988(2) 0.0353(11) Uani 1 1 d . . . . .
H10A H 0.332084 0.801001 0.163584 0.042 Uiso 1 1 calc R . . . .
B11A B 0.2374(2) 0.7308(2) 0.1785(2) 0.0370(11) Uani 1 1 d . . . . .
H11C H 0.227502 0.718484 0.130579 0.044 Uiso 1 1 calc R . . . .

loop_
_atom_site_aniso_label
_atom_site_aniso_U_11
_atom_site_aniso_U_22
_atom_site_aniso_U_33
_atom_site_aniso_U_23
_atom_site_aniso_U_13
_atom_site_aniso_U_12
O1 0.087(3) 0.049(2) 0.074(3) -0.0004(19) -0.006(2) -0.008(2)
O2 0.102(3) 0.060(3) 0.102(3) -0.029(2) 0.000(3) -0.011(3)
N1 0.051(2) 0.037(2) 0.054(3) -0.0085(18) -0.013(2) -0.0038(19)
C1 0.0215(19) 0.035(2) 0.035(2) -0.0018(18) 0.0032(17) 0.0002(17)
C2 0.026(2) 0.035(2) 0.042(3) -0.0032(19) -0.0019(18) -0.0004(18)
C3 0.031(2) 0.042(3) 0.031(2) -0.0055(19) -0.0006(18) 0.0029(19)
C4 0.071(4) 0.055(3) 0.065(4) -0.013(3) -0.017(3) -0.012(3)
C5 0.056(3) 0.048(3) 0.069(4) -0.019(3) 0.004(3) -0.008(3)
C6 0.026(2) 0.047(3) 0.037(2) 0.008(2) 0.0041(18) 0.0075(19)
C7 0.035(2) 0.048(3) 0.049(3) 0.003(2) 0.005(2) 0.006(2)
C8 0.049(3) 0.052(3) 0.068(4) 0.002(3) 0.017(3) 0.015(3)
C9 0.050(3) 0.068(4) 0.097(5) 0.011(3) 0.032(3) 0.029(3)
C10 0.030(3) 0.074(4) 0.093(4) 0.014(3) 0.025(3) 0.014(3)
C11 0.027(2) 0.053(3) 0.068(3) 0.006(3) 0.009(2) 0.002(2)
C12 0.096(5) 0.052(4) 0.134(6) -0.017(4) 0.041(5) 0.011(4)
C13 0.040(3) 0.117(6) 0.186(8) 0.023(6) 0.053(4) 0.015(4)
C14 0.023(2) 0.054(3) 0.041(3) 0.007(2) 0.0029(18) 0.005(2)
C15 0.042(3) 0.057(3) 0.040(3) 0.009(2) 0.006(2) 0.011(2)
C16 0.069(4) 0.073(4) 0.043(3) 0.010(3) 0.015(3) 0.020(3)
C17 0.077(4) 0.089(4) 0.044(3) 0.019(3) 0.021(3) 0.021(4)
C18 0.054(3) 0.075(4) 0.055(3) 0.025(3) 0.010(3) 0.006(3)
C19 0.041(3) 0.053(3) 0.048(3) 0.013(2) 0.007(2) 0.003(2)
C20 0.165(8) 0.101(5) 0.050(4) 0.001(3) 0.037(4) 0.033(6)
C21 0.145(7) 0.092(5) 0.081(5) 0.043(4) 0.041(5) 0.010(5)
C22 0.023(2) 0.043(3) 0.046(3) 0.000(2) -0.0035(19) -0.0018(19)
C23 0.027(2) 0.095(4) 0.043(3) 0.004(3) -0.003(2) 0.008(3)
C24 0.044(3) 0.157(7) 0.041(3) 0.008(4) -0.007(3) 0.032(4)
C25 0.040(3) 0.149(7) 0.065(4) 0.015(4) -0.014(3) 0.027(4)
C26 0.032(2) 0.066(3) 0.061(4) -0.007(3) -0.006(2) 0.007(2)
C27 0.028(2) 0.043(3) 0.050(3) -0.003(2) -0.005(2) 0.002(2)
C28 0.074(5) 0.353(15) 0.049(4) 0.042(6) -0.004(3) 0.074(7)
C29 0.035(3) 0.125(6) 0.083(4) -0.012(4) -0.006(3) 0.025(3)
C30 0.024(2) 0.042(2) 0.043(3) 0.003(2) 0.0013(19) 0.0008(19)
C31 0.022(2) 0.048(3) 0.060(3) -0.001(2) 0.000(2) -0.003(2)
C32 0.032(3) 0.063(3) 0.075(4) -0.004(3) -0.002(3) -0.005(2)
C33 0.032(3) 0.074(4) 0.084(4) 0.012(3) 0.015(3) -0.012(3)
C34 0.032(3) 0.077(4) 0.068(4) 0.013(3) 0.014(3) 0.005(3)
C35 0.026(2) 0.060(3) 0.048(3) 0.004(2) 0.006(2) -0.003(2)
C36 0.038(3) 0.125(6) 0.109(5) -0.026(5) -0.004(3) -0.022(4)
C37 0.046(3) 0.133(6) 0.078(4) 0.023(4) 0.030(3) -0.001(4)
C38 0.033(2) 0.038(2) 0.030(2) -0.0020(18) 0.0032(18) -0.0025(19)
C39 0.034(2) 0.036(2) 0.047(3) -0.001(2) 0.002(2) -0.002(2)
C40 0.047(3) 0.041(3) 0.052(3) 0.000(2) 0.012(2) -0.011(2)
C41 0.061(3) 0.038(3) 0.053(3) 0.015(2) 0.002(3) 0.001(3)
C42 0.044(3) 0.043(3) 0.046(3) 0.006(2) -0.004(2) 0.004(2)
C43 0.034(2) 0.039(3) 0.039(3) 0.003(2) 0.002(2) 0.0023(19)
C44 0.060(4) 0.056(4) 0.103(5) 0.013(3) 0.015(3) -0.024(3)
C45 0.063(4) 0.067(4) 0.084(4) 0.020(3) -0.020(3) 0.016(3)
B2 0.021(2) 0.042(3) 0.031(3) 0.002(2) -0.0007(18) -0.003(2)
B3 0.019(2) 0.036(3) 0.040(3) 0.002(2) 0.0001(19) -0.005(2)
B4 0.024(2) 0.040(3) 0.043(3) 0.005(2) 0.002(2) -0.001(2)
B5 0.027(2) 0.034(3) 0.039(3) -0.001(2) 0.002(2) 0.002(2)
B6 0.025(2) 0.041(3) 0.034(3) 0.003(2) 0.003(2) 0.003(2)
B7 0.025(2) 0.040(3) 0.041(3) 0.003(2) 0.000(2) -0.002(2)
B8 0.026(2) 0.039(3) 0.041(3) 0.001(2) -0.002(2) -0.002(2)
B9 0.028(2) 0.036(3) 0.043(3) 0.002(2) -0.001(2) 0.000(2)
B10 0.025(2) 0.040(3) 0.040(3) -0.005(2) -0.001(2) 0.001(2)
B11 0.028(2) 0.036(3) 0.043(3) -0.002(2) 0.001(2) 0.000(2)
O1A 0.093(3) 0.051(3) 0.132(4) 0.003(3) -0.038(3) -0.008(2)
O2A 0.097(4) 0.065(3) 0.163(5) 0.045(3) -0.035(3) 0.011(3)
N1A 0.044(2) 0.042(2) 0.064(3) 0.009(2) -0.018(2) -0.0015(19)
C1A 0.0208(18) 0.035(2) 0.034(2) -0.0010(18) 0.0011(17) 0.0027(17)
C2A 0.029(2) 0.042(2) 0.034(2) 0.0006(19) -0.0017(18) 0.002(2)
C3A 0.024(2) 0.044(3) 0.042(3) 0.005(2) -0.0037(18) 0.0016(19)
C4A 0.077(4) 0.052(3) 0.096(5) 0.025(3) -0.036(4) -0.007(3)
C5A 0.070(4) 0.049(4) 0.097(5) 0.020(3) -0.016(4) 0.004(3)
C6A 0.026(2) 0.044(3) 0.044(3) -0.005(2) -0.004(2) 0.0055(19)
C7A 0.038(3) 0.052(3) 0.048(3) -0.009(2) -0.003(2) -0.004(2)
C8A 0.051(3) 0.049(3) 0.064(3) -0.018(3) -0.010(3) 0.000(3)
C9A 0.041(3) 0.040(3) 0.090(4) -0.018(3) -0.015(3) 0.000(2)
C10A 0.031(2) 0.041(3) 0.079(4) -0.006(3) 0.003(2) -0.002(2)
C11A 0.033(2) 0.038(3) 0.059(3) -0.009(2) 0.001(2) 0.000(2)
C12A 0.115(6) 0.083(4) 0.077(4) -0.038(4) -0.010(4) -0.007(4)
C13A 0.056(4) 0.052(3) 0.110(5) -0.003(3) 0.024(3) -0.012(3)
C14A 0.026(2) 0.033(2) 0.042(3) -0.0051(19) -0.0001(18) 0.0010(18)
C15A 0.029(2) 0.047(3) 0.045(3) -0.001(2) -0.001(2) -0.005(2)
C16A 0.027(2) 0.065(3) 0.058(3) 0.000(3) 0.006(2) -0.012(2)
C17A 0.040(3) 0.080(4) 0.055(3) 0.010(3) 0.009(2) -0.015(3)
C18A 0.035(3) 0.067(3) 0.047(3) 0.008(3) 0.005(2) -0.001(2)
C19A 0.028(2) 0.055(3) 0.045(3) 0.002(2) -0.002(2) -0.003(2)
C20A 0.031(3) 0.104(5) 0.093(5) 0.012(4) -0.002(3) -0.020(3)
C21A 0.061(4) 0.144(6) 0.060(4) 0.034(4) 0.004(3) -0.010(4)
C22A 0.035(2) 0.035(2) 0.037(2) -0.0002(19) 0.002(2) -0.009(2)
C23A 0.042(3) 0.036(2) 0.038(3) -0.0026(19) 0.003(2) -0.001(2)
C24A 0.054(3) 0.050(3) 0.036(3) -0.004(2) 0.005(2) -0.003(2)
C25A 0.071(4) 0.075(4) 0.031(3) -0.005(2) -0.002(3) -0.010(3)
C26A 0.047(3) 0.090(4) 0.039(3) -0.004(3) -0.009(2) -0.012(3)
C27A 0.036(2) 0.066(3) 0.036(3) -0.001(2) -0.007(2) -0.005(2)
C28A 0.076(4) 0.093(4) 0.044(3) -0.011(3) 0.016(3) 0.019(4)
C29A 0.063(4) 0.196(9) 0.064(4) -0.024(5) -0.031(3) -0.012(5)
C30A 0.026(2) 0.047(3) 0.038(3) 0.000(2) 0.0022(18) -0.001(2)
C31A 0.028(2) 0.056(3) 0.054(3) -0.006(2) 0.000(2) -0.004(2)
C32A 0.030(2) 0.079(4) 0.063(3) -0.017(3) 0.009(2) -0.019(3)
C33A 0.023(2) 0.098(5) 0.065(4) -0.008(3) 0.002(2) -0.008(3)
C34A 0.028(2) 0.084(4) 0.050(3) 0.004(3) 0.002(2) 0.003(3)
C35A 0.029(2) 0.057(3) 0.044(3) 0.004(2) 0.002(2) -0.002(2)
C36A 0.045(3) 0.102(5) 0.126(6) -0.036(4) 0.006(4) -0.036(4)
C37A 0.036(3) 0.112(5) 0.105(5) 0.024(4) 0.000(3) 0.021(3)
C38A 0.027(2) 0.046(3) 0.038(3) -0.003(2) 0.0007(18) 0.0026(19)
C39A 0.036(2) 0.048(3) 0.040(3) 0.000(2) 0.005(2) 0.006(2)
C40A 0.037(3) 0.065(4) 0.059(3) 0.003(3) 0.011(2) 0.014(3)
C41A 0.044(3) 0.070(4) 0.083(4) -0.006(3) 0.015(3) 0.024(3)
C42A 0.040(3) 0.047(3) 0.093(4) -0.009(3) 0.009(3) 0.012(2)
C43A 0.032(2) 0.048(3) 0.063(3) -0.007(2) 0.006(2) 0.005(2)
C44A 0.059(4) 0.094(5) 0.110(5) 0.022(4) 0.044(4) 0.019(4)
C45A 0.070(4) 0.050(4) 0.192(8) 0.002(4) 0.035(5) 0.011(3)
B2A 0.026(2) 0.046(3) 0.037(3) -0.005(2) -0.004(2) 0.000(2)
B3A 0.021(2) 0.037(3) 0.041(3) -0.002(2) -0.005(2) 0.000(2)
B4A 0.025(2) 0.033(3) 0.036(3) 0.001(2) 0.002(2) 0.000(2)
B5A 0.026(2) 0.032(3) 0.038(3) -0.001(2) 0.002(2) 0.000(2)
B6A 0.026(2) 0.040(3) 0.031(3) 0.002(2) -0.0004(19) -0.002(2)
B7A 0.026(2) 0.039(3) 0.047(3) 0.000(2) 0.001(2) 0.002(2)
B8A 0.024(2) 0.038(3) 0.041(3) -0.004(2) 0.000(2) 0.000(2)
B9A 0.032(2) 0.030(3) 0.039(3) 0.000(2) 0.002(2) 0.005(2)
B10A 0.026(2) 0.041(3) 0.038(3) -0.001(2) -0.002(2) 0.001(2)
B11A 0.032(3) 0.043(3) 0.035(3) -0.002(2) -0.002(2) 0.001(2)

loop_
_atom_type_symbol
_atom_type_description
_atom_type_scat_dispersion_real
_atom_type_scat_dispersion_imag
_atom_type_scat_source
C C 0.0033 0.0016 'International Tables Vol C Tables 4.2.6.8 and 6.1.1.4'
H H 0.0000 0.0000 'International Tables Vol C Tables 4.2.6.8 and 6.1.1.4'
B B 0.0013 0.0007 'International Tables Vol C Tables 4.2.6.8 and 6.1.1.4'
N N 0.0061 0.0033 'International Tables Vol C Tables 4.2.6.8 and 6.1.1.4'
O O 0.0106 0.0060 'International Tables Vol C Tables 4.2.6.8 and 6.1.1.4'

loop_
_geom_angle_atom_site_label_1
_geom_angle_atom_site_label_2
_geom_angle_atom_site_label_3
_geom_angle
_geom_angle_site_symmetry_1
_geom_angle_site_symmetry_3
_geom_angle_publ_flag
C5 O1 H1 109.5 . . ?
C3 N1 C4 120.5(4) . . ?
C3 C1 B2 118.1(3) . . ?
C3 C1 B3 118.3(3) . . ?
C3 C1 B4 117.7(3) . . ?
C3 C1 B5 118.9(3) . . ?
C3 C1 B6 120.9(3) . . ?
B2 C1 B4 116.2(3) . . ?
B2 C1 B5 114.4(3) . . ?
B3 C1 B2 62.1(3) . . ?
B3 C1 B4 65.9(3) . . ?
B3 C1 B5 112.3(3) . . ?
B3 C1 B6 111.3(3) . . ?
B4 C1 B5 57.6(2) . . ?
B6 C1 B2 61.4(3) . . ?
B6 C1 B4 110.4(3) . . ?
B6 C1 B5 63.1(3) . . ?
B7 C2 H2 119.6 . . ?
B8 C2 H2 120.0 . . ?
B8 C2 B7 63.7(3) . . ?
B8 C2 B9 61.6(3) . . ?
B8 C2 B11 110.9(3) . . ?
B9 C2 H2 116.4 . . ?
B9 C2 B7 115.1(3) . . ?
B9 C2 B11 116.8(3) . . ?
B10 C2 H2 118.3 . . ?
B10 C2 B7 112.0(3) . . ?
B10 C2 B8 111.5(3) . . ?
B10 C2 B9 62.4(3) . . ?
B10 C2 B11 65.7(3) . . ?
B11 C2 H2 118.6 . . ?
B11 C2 B7 57.4(3) . . ?
N1 C3 C1 123.7(4) . . ?
N1 C3 H3 118.2 . . ?
C1 C3 H3 118.2 . . ?
N1 C4 H4A 108.9 . . ?
N1 C4 H4B 108.9 . . ?
N1 C4 C5 113.2(4) . . ?
H4A C4 H4B 107.8 . . ?
C5 C4 H4A 108.9 . . ?
C5 C4 H4B 108.9 . . ?
O1 C5 C4 116.6(4) . . ?
O2 C5 O1 117.2(5) . . ?
O2 C5 C4 126.1(5) . . ?
C7 C6 B3 128.1(4) . . ?
C11 C6 C7 117.5(4) . . ?
C11 C6 B3 114.4(4) . . ?
C6 C7 H7 116.7 . . ?
C8 C7 C6 126.6(4) . . ?
C8 C7 H7 116.7 . . ?
C7 C8 C12 124.3(5) . . ?
C9 C8 C7 113.4(5) . . ?
C9 C8 C12 122.2(5) . . ?
C8 C9 H9 118.6 . . ?
C8 C9 C10 122.8(5) . . ?
C10 C9 H9 118.6 . . ?
C9 C10 C13 122.7(5) . . ?
C11 C10 C9 123.1(5) . . ?
C11 C10 C13 114.2(6) . . ?
C6 C11 C10 116.7(5) . . ?
C6 C11 H11 121.7 . . ?
C10 C11 H11 121.7 . . ?
C8 C12 H12A 109.5 . . ?
C8 C12 H12B 109.5 . . ?
C8 C12 H12C 109.5 . . ?
H12A C12 H12B 109.5 . . ?
H12A C12 H12C 109.5 . . ?
H12B C12 H12C 109.5 . . ?
C10 C13 H13A 109.5 . . ?
C10 C13 H13B 109.5 . . ?
C10 C13 H13C 109.5 . . ?
H13A C13 H13B 109.5 . . ?
H13A C13 H13C 109.5 . . ?
H13B C13 H13C 109.5 . . ?
C15 C14 C19 119.9(4) . . ?
C15 C14 B4 122.3(4) . . ?
C19 C14 B4 117.8(4) . . ?
C14 C15 H15 119.6 . . ?
C16 C15 C14 120.8(5) . . ?
C16 C15 H15 119.6 . . ?
C15 C16 C17 117.6(5) . . ?
C15 C16 C20 118.7(5) . . ?
C17 C16 C20 123.7(5) . . ?
C16 C17 H17 117.9 . . ?
C18 C17 C16 124.2(5) . . ?
C18 C17 H17 117.9 . . ?
C17 C18 C21 124.3(5) . . ?
C19 C18 C17 115.7(5) . . ?
C19 C18 C21 119.9(5) . . ?
C14 C19 H19 119.1 . . ?
C18 C19 C14 121.7(5) . . ?
C18 C19 H19 119.1 . . ?
C16 C20 H20A 109.5 . . ?
C16 C20 H20B 109.5 . . ?
C16 C20 H20C 109.5 . . ?
H20A C20 H20B 109.5 . . ?
H20A C20 H20C 109.5 . . ?
H20B C20 H20C 109.5 . . ?
C18 C21 H21A 109.5 . . ?
C18 C21 H21B 109.5 . . ?
C18 C21 H21C 109.5 . . ?
H21A C21 H21B 109.5 . . ?
H21A C21 H21C 109.5 . . ?
H21B C21 H21C 109.5 . . ?
C23 C22 B5 125.3(4) . . ?
C27 C22 C23 117.8(4) . . ?
C27 C22 B5 116.7(4) . . ?
C22 C23 H23 118.3 . . ?
C24 C23 C22 123.4(5) . . ?
C24 C23 H23 118.3 . . ?
C23 C24 C28 120.9(5) . . ?
C25 C24 C23 116.4(5) . . ?
C25 C24 C28 122.7(5) . . ?
C24 C25 H25 119.0 . . ?
C24 C25 C26 122.0(5) . . ?
C26 C25 H25 119.0 . . ?
C25 C26 C29 121.5(5) . . ?
C27 C26 C25 120.4(5) . . ?
C27 C26 C29 118.1(5) . . ?
C22 C27 C26 120.0(5) . . ?
C22 C27 H27 120.0 . . ?
C26 C27 H27 120.0 . . ?
C24 C28 H28A 109.5 . . ?
C24 C28 H28B 109.5 . . ?
C24 C28 H28C 109.5 . . ?
H28A C28 H28B 109.5 . . ?
H28A C28 H28C 109.5 . . ?
H28B C28 H28C 109.5 . . ?
C26 C29 H29A 109.5 . . ?
C26 C29 H29B 109.5 . . ?
C26 C29 H29C 109.5 . . ?
H29A C29 H29B 109.5 . . ?
H29A C29 H29C 109.5 . . ?
H29B C29 H29C 109.5 . . ?
C31 C30 B6 122.2(4) . . ?
C35 C30 C31 120.0(4) . . ?
C35 C30 B6 117.8(4) . . ?
C30 C31 H31 120.1 . . ?
C32 C31 C30 119.7(5) . . ?
C32 C31 H31 120.1 . . ?
C31 C32 C33 118.0(5) . . ?
C31 C32 C36 118.3(5) . . ?
C33 C32 C36 123.7(5) . . ?
C32 C33 H33 117.7 . . ?
C32 C33 C34 124.5(5) . . ?
C34 C33 H33 117.7 . . ?
C33 C34 C37 124.0(5) . . ?
C35 C34 C33 116.6(5) . . ?
C35 C34 C37 119.5(5) . . ?
C30 C35 H35 119.4 . . ?
C34 C35 C30 121.1(5) . . ?
C34 C35 H35 119.4 . . ?
C32 C36 H36A 109.5 . . ?
C32 C36 H36B 109.5 . . ?
C32 C36 H36C 109.5 . . ?
H36A C36 H36B 109.5 . . ?
H36A C36 H36C 109.5 . . ?
H36B C36 H36C 109.5 . . ?
C34 C37 H37A 109.5 . . ?
C34 C37 H37B 109.5 . . ?
C34 C37 H37C 109.5 . . ?
H37A C37 H37B 109.5 . . ?
H37A C37 H37C 109.5 . . ?
H37B C37 H37C 109.5 . . ?
C39 C38 B2 126.1(4) . . ?
C43 C38 C39 110.7(4) . . ?
C43 C38 B2 122.7(4) . . ?
C38 C39 H39 117.6 . . ?
C38 C39 C40 124.8(4) . . ?
C40 C39 H39 117.6 . . ?
C39 C40 C44 121.8(5) . . ?
C41 C40 C39 121.3(4) . . ?
C41 C40 C44 116.9(5) . . ?
C40 C41 H41 121.8 . . ?
C42 C41 C40 116.5(4) . . ?
C42 C41 H41 121.8 . . ?
C41 C42 C43 120.9(4) . . ?
C41 C42 C45 115.8(4) . . ?
C43 C42 C45 123.3(5) . . ?
C38 C43 C42 125.8(4) . . ?
C38 C43 H43 117.1 . . ?
C42 C43 H43 117.1 . . ?
C40 C44 H44A 109.5 . . ?
C40 C44 H44B 109.5 . . ?
C40 C44 H44C 109.5 . . ?
H44A C44 H44B 109.5 . . ?
H44A C44 H44C 109.5 . . ?
H44B C44 H44C 109.5 . . ?
C42 C45 H45A 109.5 . . ?
C42 C45 H45B 109.5 . . ?
C42 C45 H45C 109.5 . . ?
H45A C45 H45B 109.5 . . ?
H45A C45 H45C 109.5 . . ?
H45B C45 H45C 109.5 . . ?
C1 B2 B3 55.8(2) . . ?
C1 B2 B6 57.8(2) . . ?
C1 B2 B11 101.3(3) . . ?
C38 B2 C1 128.5(3) . . ?
C38 B2 B3 121.8(4) . . ?
C38 B2 B6 127.7(3) . . ?
C38 B2 B7 123.1(3) . . ?
C38 B2 B11 124.7(3) . . ?
B3 B2 B6 103.3(3) . . ?
B3 B2 B11 104.3(3) . . ?
B6 B2 B11 57.5(3) . . ?
B7 B2 C1 100.5(3) . . ?
B7 B2 B3 60.6(3) . . ?
B7 B2 B6 100.6(3) . . ?
B7 B2 B11 55.5(3) . . ?
C1 B3 B2 62.1(3) . . ?
C1 B3 B4 60.1(3) . . ?
C1 B3 B7 104.1(3) . . ?
C1 B3 B8 101.1(3) . . ?
C6 B3 C1 119.8(4) . . ?
C6 B3 B2 119.9(4) . . ?
C6 B3 B4 118.7(4) . . ?
C6 B3 B7 129.2(4) . . ?
C6 B3 B8 127.6(3) . . ?
B2 B3 B4 111.6(3) . . ?
B2 B3 B7 59.2(3) . . ?
B2 B3 B8 107.2(3) . . ?
B4 B3 B8 54.9(3) . . ?
B7 B3 B4 104.3(3) . . ?
B7 B3 B8 59.0(3) . . ?
C1 B4 B3 54.0(2) . . ?
C1 B4 B9 107.3(3) . . ?
C14 B4 C1 122.5(4) . . ?
C14 B4 B3 120.4(4) . . ?
C14 B4 B5 122.6(4) . . ?
C14 B4 B8 125.8(4) . . ?
C14 B4 B9 123.3(4) . . ?
B5 B4 C1 62.3(3) . . ?
B5 B4 B3 106.5(3) . . ?
B5 B4 B9 58.9(3) . . ?
B8 B4 C1 102.4(3) . . ?
B8 B4 B3 62.6(3) . . ?
B8 B4 B5 103.5(4) . . ?
B8 B4 B9 57.9(3) . . ?
B9 B4 B3 109.6(3) . . ?
C1 B5 B6 55.9(2) . . ?
C22 B5 C1 124.1(4) . . ?
C22 B5 B4 120.4(4) . . ?
C22 B5 B6 123.2(4) . . ?
C22 B5 B9 119.6(4) . . ?
C22 B5 B10 122.4(4) . . ?
B4 B5 C1 60.2(3) . . ?
B4 B5 B6 106.5(3) . . ?
B4 B5 B9 63.4(3) . . ?
B4 B5 B10 108.6(3) . . ?
B9 B5 C1 109.2(3) . . ?
B9 B5 B6 108.6(3) . . ?
B9 B5 B10 58.5(3) . . ?
B10 B5 C1 105.1(3) . . ?
B10 B5 B6 61.5(3) . . ?
C1 B6 B2 60.8(3) . . ?
C1 B6 B5 61.0(3) . . ?
C1 B6 B10 105.8(3) . . ?
C1 B6 B11 107.5(3) . . ?
C30 B6 C1 122.4(4) . . ?
C30 B6 B2 117.2(4) . . ?
C30 B6 B5 121.7(4) . . ?
C30 B6 B10 122.9(4) . . ?
C30 B6 B11 121.9(4) . . ?
B2 B6 B5 112.1(3) . . ?
B2 B6 B10 111.9(3) . . ?
B5 B6 B10 57.2(3) . . ?
B11 B6 B2 62.7(3) . . ?
B11 B6 B5 107.0(3) . . ?
B11 B6 B10 60.4(3) . . ?
C2 B7 B3 107.5(3) . . ?
C2 B7 H7A 123.1 . . ?
C2 B7 B8 55.3(3) . . ?
B2 B7 C2 111.5(3) . . ?
B2 B7 B3 60.2(3) . . ?
B2 B7 H7A 117.9 . . ?
B2 B7 B8 111.1(4) . . ?
B3 B7 H7A 120.3 . . ?
B3 B7 B8 63.0(3) . . ?
B8 B7 H7A 122.7 . . ?
B11 B7 C2 60.1(3) . . ?
B11 B7 B2 64.6(3) . . ?
B11 B7 B3 111.1(3) . . ?
B11 B7 H7A 120.2 . . ?
B11 B7 B8 106.2(4) . . ?
C2 B8 B3 107.8(3) . . ?
C2 B8 B4 110.2(3) . . ?
C2 B8 B7 61.0(3) . . ?
C2 B8 H8 121.9 . . ?
C2 B8 B9 60.6(3) . . ?
B3 B8 H8 120.6 . . ?
B4 B8 B3 62.5(3) . . ?
B4 B8 B7 109.6(3) . . ?
B4 B8 H8 119.2 . . ?
B7 B8 B3 57.9(3) . . ?
B7 B8 H8 121.4 . . ?
B9 B8 B3 114.4(3) . . ?
B9 B8 B4 64.0(3) . . ?
B9 B8 B7 112.1(3) . . ?
B9 B8 H8 117.1 . . ?
C2 B9 B4 103.5(3) . . ?
C2 B9 B5 103.2(3) . . ?
C2 B9 B8 57.8(3) . . ?
C2 B9 H9A 125.6 . . ?
C2 B9 B10 56.1(3) . . ?
B4 B9 H9A 123.4 . . ?
B5 B9 B4 57.8(3) . . ?
B5 B9 H9A 123.8 . . ?
B8 B9 B4 58.2(3) . . ?
B8 B9 B5 102.9(3) . . ?
B8 B9 H9A 125.0 . . ?
B10 B9 B4 106.6(4) . . ?
B10 B9 B5 61.5(3) . . ?
B10 B9 B8 103.3(3) . . ?
B10 B9 H9A 122.8 . . ?
C2 B10 B5 106.1(3) . . ?
C2 B10 B6 103.9(3) . . ?
C2 B10 B9 61.5(3) . . ?
C2 B10 H10 123.6 . . ?
C2 B10 B11 60.1(3) . . ?
B5 B10 B6 61.3(3) . . ?
B5 B10 H10 122.1 . . ?
B5 B10 B11 107.4(3) . . ?
B6 B10 H10 123.3 . . ?
B9 B10 B5 60.1(3) . . ?
B9 B10 B6 109.8(3) . . ?
B9 B10 H10 118.8 . . ?
B9 B10 B11 111.5(3) . . ?
B11 B10 B6 56.7(3) . . ?
B11 B10 H10 121.6 . . ?
C2 B11 B2 109.8(3) . . ?
C2 B11 B6 104.3(3) . . ?
C2 B11 B10 54.3(2) . . ?
C2 B11 H11A 123.6 . . ?
B2 B11 H11A 119.4 . . ?
B6 B11 B2 59.8(3) . . ?
B6 B11 B10 62.9(3) . . ?
B6 B11 H11A 123.0 . . ?
B7 B11 C2 62.5(3) . . ?
B7 B11 B2 59.9(3) . . ?
B7 B11 B6 105.8(4) . . ?
B7 B11 B10 106.9(4) . . ?
B7 B11 H11A 122.0 . . ?
B10 B11 B2 111.7(3) . . ?
B10 B11 H11A 121.5 . . ?
C5A O1A H1A 102.3(8) . . ?
C3A N1A C4A 121.5(4) . . ?
C3A C1A B2A 118.0(3) . . ?
C3A C1A B3A 117.4(3) . . ?
C3A C1A B4A 116.5(3) . . ?
C3A C1A B5A 120.2(3) . . ?
C3A C1A B6A 120.0(3) . . ?
B2A C1A B4A 117.0(3) . . ?
B2A C1A B5A 113.2(3) . . ?
B2A C1A B6A 59.9(3) . . ?
B3A C1A B2A 66.5(3) . . ?
B3A C1A B4A 62.0(3) . . ?
B3A C1A B5A 109.8(3) . . ?
B3A C1A B6A 114.1(3) . . ?
B5A C1A B4A 58.6(2) . . ?
B5A C1A B6A 64.3(3) . . ?
B6A C1A B4A 113.5(3) . . ?
B7A C2A H2A 120.6 . . ?
B7A C2A B11A 59.1(3) . . ?
B8A C2A H2A 118.0 . . ?
B8A C2A B7A 64.4(3) . . ?
B8A C2A B11A 114.3(3) . . ?
B9A C2A H2A 115.7 . . ?
B9A C2A B7A 113.9(3) . . ?
B9A C2A B8A 60.3(3) . . ?
B9A C2A B11A 117.9(3) . . ?
B10A C2A H2A 118.2 . . ?
B10A C2A B7A 110.0(3) . . ?
B10A C2A B8A 114.4(3) . . ?
B10A C2A B9A 66.7(3) . . ?
B10A C2A B11A 62.0(3) . . ?
B11A C2A H2A 118.0 . . ?
N1A C3A C1A 125.9(4) . . ?
N1A C3A H3A 117.0 . . ?
C1A C3A H3A 117.0 . . ?
N1A C4A H4AA 108.7 . . ?
N1A C4A H4AB 108.7 . . ?
N1A C4A C5A 114.3(5) . . ?
H4AA C4A H4AB 107.6 . . ?
C5A C4A H4AA 108.7 . . ?
C5A C4A H4AB 108.7 . . ?
O1A C5A C4A 115.2(5) . . ?
O2A C5A O1A 118.7(6) . . ?
O2A C5A C4A 126.1(6) . . ?
C7A C6A B2A 120.9(4) . . ?
C11A C6A C7A 114.6(4) . . ?
C11A C6A B2A 124.1(4) . . ?
C6A C7A H7AA 118.1 . . ?
C6A C7A C8A 123.8(5) . . ?
C8A C7A H7AA 118.1 . . ?
C7A C8A C12A 121.9(5) . . ?
C9A C8A C7A 119.5(5) . . ?
C9A C8A C12A 118.6(5) . . ?
C8A C9A H9AA 120.2 . . ?
C8A C9A C10A 119.5(4) . . ?
C10A C9A H9AA 120.2 . . ?
C9A C10A C11A 119.6(5) . . ?
C9A C10A C13A 120.4(5) . . ?
C11A C10A C13A 119.9(5) . . ?
C6A C11A C10A 122.9(5) . . ?
C6A C11A H11B 118.6 . . ?
C10A C11A H11B 118.6 . . ?
C8A C12A H12D 109.5 . . ?
C8A C12A H12E 109.5 . . ?
C8A C12A H12F 109.5 . . ?
H12D C12A H12E 109.5 . . ?
H12D C12A H12F 109.5 . . ?
H12E C12A H12F 109.5 . . ?
C10A C13A H13D 109.5 . . ?
C10A C13A H13E 109.5 . . ?
C10A C13A H13F 109.5 . . ?
H13D C13A H13E 109.5 . . ?
H13D C13A H13F 109.5 . . ?
H13E C13A H13F 109.5 . . ?
C15A C14A C19A 115.7(4) . . ?
C15A C14A B3A 117.0(4) . . ?
C19A C14A B3A 127.3(4) . . ?
C14A C15A H15A 120.6 . . ?
C14A C15A C16A 118.9(4) . . ?
C16A C15A H15A 120.6 . . ?
C15A C16A C17A 122.6(4) . . ?
C15A C16A C20A 117.8(5) . . ?
C17A C16A C20A 119.6(5) . . ?
C16A C17A H17A 119.2 . . ?
C18A C17A C16A 121.5(5) . . ?
C18A C17A H17A 119.2 . . ?
C17A C18A C19A 114.9(5) . . ?
C17A C18A C21A 121.6(5) . . ?
C19A C18A C21A 123.5(5) . . ?
C14A C19A H19A 116.8 . . ?
C18A C19A C14A 126.3(4) . . ?
C18A C19A H19A 116.8 . . ?
C16A C20A H20D 109.5 . . ?
C16A C20A H20E 109.5 . . ?
C16A C20A H20F 109.5 . . ?
H20D C20A H20E 109.5 . . ?
H20D C20A H20F 109.5 . . ?
H20E C20A H20F 109.5 . . ?
C18A C21A H21D 109.5 . . ?
C18A C21A H21E 109.5 . . ?
C18A C21A H21F 109.5 . . ?
H21D C21A H21E 109.5 . . ?
H21D C21A H21F 109.5 . . ?
H21E C21A H21F 109.5 . . ?
C23A C22A B4A 120.7(4) . . ?
C27A C22A C23A 113.1(4) . . ?
C27A C22A B4A 126.1(4) . . ?
C22A C23A H23A 117.2 . . ?
C22A C23A C24A 125.5(4) . . ?
C24A C23A H23A 117.2 . . ?
C23A C24A C28A 123.2(5) . . ?
C25A C24A C23A 119.1(5) . . ?
C25A C24A C28A 117.7(5) . . ?
C24A C25A H25A 121.3 . . ?
C24A C25A C26A 117.4(5) . . ?
C26A C25A H25A 121.3 . . ?
C25A C26A C27A 121.6(5) . . ?
C25A C26A C29A 118.3(5) . . ?
C27A C26A C29A 120.1(5) . . ?
C22A C27A C26A 123.1(5) . . ?
C22A C27A H27A 118.5 . . ?
C26A C27A H27A 118.5 . . ?
C24A C28A H28D 109.5 . . ?
C24A C28A H28E 109.5 . . ?
C24A C28A H28F 109.5 . . ?
H28D C28A H28E 109.5 . . ?
H28D C28A H28F 109.5 . . ?
H28E C28A H28F 109.5 . . ?
C26A C29A H29D 109.5 . . ?
C26A C29A H29E 109.5 . . ?
C26A C29A H29F 109.5 . . ?
H29D C29A H29E 109.5 . . ?
H29D C29A H29F 109.5 . . ?
H29E C29A H29F 109.5 . . ?
C31A C30A B5A 116.6(4) . . ?
C35A C30A C31A 123.2(4) . . ?
C35A C30A B5A 120.2(4) . . ?
C30A C31A H31A 119.8 . . ?
C32A C31A C30A 120.3(5) . . ?
C32A C31A H31A 119.8 . . ?
C31A C32A C33A 113.3(5) . . ?
C31A C32A C36A 119.0(5) . . ?
C33A C32A C36A 127.7(4) . . ?
C32A C33A H33A 115.6 . . ?
C34A C33A C32A 128.9(4) . . ?
C34A C33A H33A 115.6 . . ?
C33A C34A C37A 128.0(5) . . ?
C35A C34A C33A 115.8(5) . . ?
C35A C34A C37A 116.2(5) . . ?
C30A C35A H35A 120.8 . . ?
C34A C35A C30A 118.4(5) . . ?
C34A C35A H35A 120.8 . . ?
C32A C36A H36D 109.5 . . ?
C32A C36A H36E 109.5 . . ?
C32A C36A H36F 109.5 . . ?
H36D C36A H36E 109.5 . . ?
H36D C36A H36F 109.5 . . ?
H36E C36A H36F 109.5 . . ?
C34A C37A H37D 109.5 . . ?
C34A C37A H37E 109.5 . . ?
C34A C37A H37F 109.5 . . ?
H37D C37A H37E 109.5 . . ?
H37D C37A H37F 109.5 . . ?
H37E C37A H37F 109.5 . . ?
C39A C38A C43A 118.7(4) . . ?
C39A C38A B6A 114.1(4) . . ?
C43A C38A B6A 127.1(4) . . ?
C38A C39A H39A 121.3 . . ?
C38A C39A C40A 117.5(5) . . ?
C40A C39A H39A 121.3 . . ?
C39A C40A C41A 121.4(5) . . ?
C39A C40A C44A 116.4(5) . . ?
C41A C40A C44A 122.2(5) . . ?
C40A C41A H41A 118.1 . . ?
C42A C41A C40A 123.7(5) . . ?
C42A C41A H41A 118.1 . . ?
C41A C42A C43A 113.3(5) . . ?
C41A C42A C45A 123.1(5) . . ?
C43A C42A C45A 123.7(5) . . ?
C38A C43A H43A 117.3 . . ?
C42A C43A C38A 125.4(5) . . ?
C42A C43A H43A 117.3 . . ?
C40A C44A H44D 109.5 . . ?
C40A C44A H44E 109.5 . . ?
C40A C44A H44F 109.5 . . ?
H44D C44A H44E 109.5 . . ?
H44D C44A H44F 109.5 . . ?
H44E C44A H44F 109.5 . . ?
C42A C45A H45D 109.5 . . ?
C42A C45A H45E 109.5 . . ?
C42A C45A H45F 109.5 . . ?
H45D C45A H45E 109.5 . . ?
H45D C45A H45F 109.5 . . ?
H45E C45A H45F 109.5 . . ?
C1A B2A B3A 54.8(2) . . ?
C1A B2A B6A 60.7(3) . . ?
C1A B2A B7A 98.3(3) . . ?
C1A B2A B11A 102.6(3) . . ?
C6A B2A C1A 128.3(4) . . ?
C6A B2A B3A 125.5(4) . . ?
C6A B2A B6A 122.2(4) . . ?
C6A B2A B7A 126.3(4) . . ?
C6A B2A B11A 122.4(4) . . ?
B6A B2A B3A 105.3(3) . . ?
B6A B2A B7A 102.0(4) . . ?
B6A B2A B11A 58.0(3) . . ?
B7A B2A B3A 58.2(3) . . ?
B7A B2A B11A 56.6(3) . . ?
B11A B2A B3A 104.1(3) . . ?
C1A B3A B2A 58.7(3) . . ?
C1A B3A B4A 63.9(3) . . ?
C1A B3A B7A 102.2(3) . . ?
C1A B3A B8A 105.2(3) . . ?
C14A B3A C1A 120.0(4) . . ?
C14A B3A B2A 119.1(4) . . ?
C14A B3A B4A 119.0(4) . . ?
C14A B3A B7A 128.9(4) . . ?
C14A B3A B8A 125.7(4) . . ?
B2A B3A B8A 109.1(3) . . ?
B4A B3A B2A 112.2(3) . . ?
B4A B3A B8A 56.1(3) . . ?
B7A B3A B2A 59.4(3) . . ?
B7A B3A B4A 104.3(3) . . ?
B7A B3A B8A 59.3(3) . . ?
C22A B4A C1A 126.1(3) . . ?
C22A B4A B3A 120.4(3) . . ?
C22A B4A B5A 126.8(4) . . ?
C22A B4A B8A 120.9(4) . . ?
C22A B4A B9A 122.1(4) . . ?
B3A B4A C1A 54.1(2) . . ?
B3A B4A B9A 108.8(3) . . ?
B5A B4A C1A 58.3(2) . . ?
B5A B4A B3A 103.1(3) . . ?
B5A B4A B9A 61.0(3) . . ?
B8A B4A C1A 104.1(3) . . ?
B8A B4A B3A 64.2(3) . . ?
B8A B4A B5A 104.1(3) . . ?
B8A B4A B9A 56.7(3) . . ?
B9A B4A C1A 106.3(3) . . ?
C1A B5A B4A 63.1(3) . . ?
C1A B5A B6A 58.0(2) . . ?
C1A B5A B9A 110.3(3) . . ?
C1A B5A B10A 106.6(3) . . ?
C30A B5A C1A 121.8(4) . . ?
C30A B5A B4A 119.5(4) . . ?
C30A B5A B6A 118.7(4) . . ?
C30A B5A B9A 120.5(4) . . ?
C30A B5A B10A 121.8(4) . . ?
B4A B5A B6A 112.0(3) . . ?
B4A B5A B9A 61.3(3) . . ?
B4A B5A B10A 109.7(3) . . ?
B9A B5A B6A 112.0(3) . . ?
B10A B5A B6A 62.0(3) . . ?
B10A B5A B9A 60.2(3) . . ?
C1A B6A B5A 57.7(3) . . ?
C1A B6A B10A 102.2(3) . . ?
C38A B6A C1A 123.0(4) . . ?
C38A B6A B2A 118.7(4) . . ?
C38A B6A B5A 123.9(3) . . ?
C38A B6A B10A 125.9(4) . . ?
C38A B6A B11A 124.3(4) . . ?
B2A B6A C1A 59.4(3) . . ?
B2A B6A B5A 107.3(3) . . ?
B2A B6A B10A 108.8(3) . . ?
B5A B6A B10A 56.6(3) . . ?
B11A B6A C1A 105.6(3) . . ?
B11A B6A B2A 63.4(3) . . ?
B11A B6A B5A 103.6(3) . . ?
B11A B6A B10A 57.9(3) . . ?
C2A B7A B2A 111.9(3) . . ?
C2A B7A B3A 108.1(3) . . ?
C2A B7A H7AB 122.2 . . ?
C2A B7A B8A 57.4(3) . . ?
C2A B7A B11A 62.4(3) . . ?
B2A B7A H7AB 117.5 . . ?
B2A B7A B8A 114.6(3) . . ?
B3A B7A B2A 62.4(3) . . ?
B3A B7A H7AB 119.9 . . ?
B3A B7A B8A 63.0(3) . . ?
B8A B7A H7AB 119.5 . . ?
B11A B7A B2A 62.2(3) . . ?
B11A B7A B3A 111.9(3) . . ?
B11A B7A H7AB 118.9 . . ?
B11A B7A B8A 111.2(4) . . ?
C2A B8A B3A 104.5(3) . . ?
C2A B8A B4A 107.5(3) . . ?
C2A B8A B7A 58.2(3) . . ?
C2A B8A H8A 124.2 . . ?
B3A B8A H8A 122.5 . . ?
B4A B8A B3A 59.7(3) . . ?
B4A B8A B7A 105.9(3) . . ?
B4A B8A H8A 120.9 . . ?
B7A B8A B3A 57.7(3) . . ?
B7A B8A H8A 123.9 . . ?
B9A B8A C2A 59.0(3) . . ?
B9A B8A B3A 111.2(3) . . ?
B9A B8A B4A 64.3(3) . . ?
B9A B8A B7A 107.7(3) . . ?
B9A B8A H8A 118.9 . . ?
C2A B9A B4A 104.8(3) . . ?
C2A B9A B5A 100.1(3) . . ?
C2A B9A B8A 60.7(3) . . ?
C2A B9A H9AB 125.6 . . ?
C2A B9A B10A 55.2(3) . . ?
B4A B9A H9AB 122.9 . . ?
B5A B9A B4A 57.7(3) . . ?
B5A B9A H9AB 125.9 . . ?
B8A B9A B4A 59.0(3) . . ?
B8A B9A B5A 103.4(3) . . ?
B8A B9A H9AB 122.5 . . ?
B8A B9A B10A 105.4(3) . . ?
B10A B9A B4A 105.7(3) . . ?
B10A B9A B5A 58.8(3) . . ?
B10A B9A H9AB 123.6 . . ?
C2A B10A B5A 104.2(3) . . ?
C2A B10A B6A 107.2(3) . . ?
C2A B10A B9A 58.2(3) . . ?
C2A B10A H10A 123.3 . . ?
C2A B10A B11A 63.8(3) . . ?
B5A B10A B6A 61.4(3) . . ?
B5A B10A B9A 61.0(3) . . ?
B5A B10A H10A 123.3 . . ?
B6A B10A H10A 121.3 . . ?
B9A B10A B6A 112.2(3) . . ?
B9A B10A H10A 118.8 . . ?
B11A B10A B5A 106.7(3) . . ?
B11A B10A B6A 56.9(3) . . ?
B11A B10A B9A 112.4(3) . . ?
B11A B10A H10A 120.4 . . ?
C2A B11A B2A 108.0(3) . . ?
C2A B11A H11C 124.5 . . ?
B2A B11A H11C 120.1 . . ?
B6A B11A C2A 106.3(3) . . ?
B6A B11A B2A 58.6(3) . . ?
B6A B11A B10A 65.2(3) . . ?
B6A B11A H11C 121.2 . . ?
B7A B11A C2A 58.5(3) . . ?
B7A B11A B2A 61.2(3) . . ?
B7A B11A B6A 105.9(4) . . ?
B7A B11A B10A 103.2(4) . . ?
B7A B11A H11C 124.1 . . ?
B10A B11A C2A 54.3(3) . . ?
B10A B11A B2A 110.8(4) . . ?
B10A B11A H11C 122.0 . . ?

loop_
_geom_bond_atom_site_label_1
_geom_bond_atom_site_label_2
_geom_bond_distance
_geom_bond_site_symmetry_2
_geom_bond_publ_flag
O1 H1 0.8200 . ?
O1 C5 1.334(6) . ?
O2 C5 1.248(6) . ?
N1 C3 1.304(6) . ?
N1 C4 1.498(6) . ?
C1 C3 1.531(6) . ?
C1 B2 1.778(6) . ?
C1 B3 1.665(6) . ?
C1 B4 1.784(6) . ?
C1 B5 1.820(6) . ?
C1 B6 1.723(6) . ?
C2 H2 1.1000 . ?
C2 B7 1.766(7) . ?
C2 B8 1.661(6) . ?
C2 B9 1.711(7) . ?
C2 B10 1.617(6) . ?
C2 B11 1.726(6) . ?
C3 H3 0.9300 . ?
C4 H4A 0.9700 . ?
C4 H4B 0.9700 . ?
C4 C5 1.564(8) . ?
C6 C7 1.479(6) . ?
C6 C11 1.351(6) . ?
C6 B3 1.563(6) . ?
C7 H7 0.9300 . ?
C7 C8 1.364(6) . ?
C8 C9 1.339(8) . ?
C8 C12 1.611(8) . ?
C9 H9 0.9300 . ?
C9 C10 1.433(8) . ?
C10 C11 1.390(7) . ?
C10 C13 1.470(8) . ?
C11 H11 0.9300 . ?
C12 H12A 0.9600 . ?
C12 H12B 0.9600 . ?
C12 H12C 0.9600 . ?
C13 H13A 0.9600 . ?
C13 H13B 0.9600 . ?
C13 H13C 0.9600 . ?
C14 C15 1.431(7) . ?
C14 C19 1.462(7) . ?
C14 B4 1.569(7) . ?
C15 H15 0.9300 . ?
C15 C16 1.384(6) . ?
C16 C17 1.459(8) . ?
C16 C20 1.575(8) . ?
C17 H17 0.9300 . ?
C17 C18 1.442(8) . ?
C18 C19 1.397(7) . ?
C18 C21 1.566(8) . ?
C19 H19 0.9300 . ?
C20 H20A 0.9600 . ?
C20 H20B 0.9600 . ?
C20 H20C 0.9600 . ?
C21 H21A 0.9600 . ?
C21 H21B 0.9600 . ?
C21 H21C 0.9600 . ?
C22 C23 1.407(6) . ?
C22 C27 1.345(6) . ?
C22 B5 1.546(6) . ?
C23 H23 0.9300 . ?
C23 C24 1.356(7) . ?
C24 C25 1.338(8) . ?
C24 C28 1.526(9) . ?
C25 H25 0.9300 . ?
C25 C26 1.386(8) . ?
C26 C27 1.352(6) . ?
C26 C29 1.467(7) . ?
C27 H27 0.9300 . ?
C28 H28A 0.9600 . ?
C28 H28B 0.9600 . ?
C28 H28C 0.9600 . ?
C29 H29A 0.9600 . ?
C29 H29B 0.9600 . ?
C29 H29C 0.9600 . ?
C30 C31 1.385(6) . ?
C30 C35 1.384(6) . ?
C30 B6 1.504(6) . ?
C31 H31 0.9300 . ?
C31 C32 1.318(6) . ?
C32 C33 1.363(7) . ?
C32 C36 1.498(8) . ?
C33 H33 0.9300 . ?
C33 C34 1.368(8) . ?
C34 C35 1.319(6) . ?
C34 C37 1.515(8) . ?
C35 H35 0.9300 . ?
C36 H36A 0.9600 . ?
C36 H36B 0.9600 . ?
C36 H36C 0.9600 . ?
C37 H37A 0.9600 . ?
C37 H37B 0.9600 . ?
C37 H37C 0.9600 . ?
C38 C39 1.368(6) . ?
C38 C43 1.344(6) . ?
C38 B2 1.649(6) . ?
C39 H39 0.9300 . ?
C39 C40 1.450(6) . ?
C40 C41 1.335(7) . ?
C40 C44 1.465(7) . ?
C41 H41 0.9300 . ?
C41 C42 1.329(7) . ?
C42 C43 1.456(6) . ?
C42 C45 1.459(7) . ?
C43 H43 0.9300 . ?
C44 H44A 0.9600 . ?
C44 H44B 0.9600 . ?
C44 H44C 0.9600 . ?
C45 H45A 0.9600 . ?
C45 H45B 0.9600 . ?
C45 H45C 0.9600 . ?
B2 B3 1.779(6) . ?
B2 B6 1.788(7) . ?
B2 B7 1.762(7) . ?
B2 B11 1.839(7) . ?
B3 B4 1.878(7) . ?
B3 B7 1.787(7) . ?
B3 B8 1.880(7) . ?
B4 B5 1.735(7) . ?
B4 B8 1.733(7) . ?
B4 B9 1.833(7) . ?
B5 B6 1.857(7) . ?
B5 B9 1.755(7) . ?
B5 B10 1.780(7) . ?
B6 B10 1.859(7) . ?
B6 B11 1.746(7) . ?
B7 H7A 1.1000 . ?
B7 B8 1.809(7) . ?
B7 B11 1.677(7) . ?
B8 H8 1.1000 . ?
B8 B9 1.727(7) . ?
B9 H9A 1.1000 . ?
B9 B10 1.726(7) . ?
B10 H10 1.1000 . ?
B10 B11 1.815(7) . ?
B11 H11A 1.1000 . ?
O1A H1A 0.8200(14) . ?
O1A C5A 1.286(7) . ?
O2A C5A 1.230(6) . ?
N1A C3A 1.316(6) . ?
N1A C4A 1.484(6) . ?
C1A C3A 1.531(6) . ?
C1A B2A 1.731(6) . ?
C1A B3A 1.656(6) . ?
C1A B4A 1.835(6) . ?
C1A B5A 1.750(6) . ?
C1A B6A 1.755(6) . ?
C2A H2A 1.1000 . ?
C2A B7A 1.710(7) . ?
C2A B8A 1.695(7) . ?
C2A B9A 1.666(6) . ?
C2A B10A 1.609(6) . ?
C2A B11A 1.778(7) . ?
C3A H3A 0.9300 . ?
C4A H4AA 0.9700 . ?
C4A H4AB 0.9700 . ?
C4A C5A 1.567(8) . ?
C6A C7A 1.416(6) . ?
C6A C11A 1.403(6) . ?
C6A B2A 1.635(7) . ?
C7A H7AA 0.9300 . ?
C7A C8A 1.416(6) . ?
C8A C9A 1.387(7) . ?
C8A C12A 1.542(7) . ?
C9A H9AA 0.9300 . ?
C9A C10A 1.396(7) . ?
C10A C11A 1.435(6) . ?
C10A C13A 1.495(7) . ?
C11A H11B 0.9300 . ?
C12A H12D 0.9600 . ?
C12A H12E 0.9600 . ?
C12A H12F 0.9600 . ?
C13A H13D 0.9600 . ?
C13A H13E 0.9600 . ?
C13A H13F 0.9600 . ?
C14A C15A 1.333(6) . ?
C14A C19A 1.401(6) . ?
C14A B3A 1.553(6) . ?
C15A H15A 0.9300 . ?
C15A C16A 1.374(6) . ?
C16A C17A 1.375(7) . ?
C16A C20A 1.437(7) . ?
C17A H17A 0.9300 . ?
C17A C18A 1.304(6) . ?
C18A C19A 1.379(6) . ?
C18A C21A 1.515(7) . ?
C19A H19A 0.9300 . ?
C20A H20D 0.9600 . ?
C20A H20E 0.9600 . ?
C20A H20F 0.9600 . ?
C21A H21D 0.9600 . ?
C21A H21E 0.9600 . ?
C21A H21F 0.9600 . ?
C22A C23A 1.352(6) . ?
C22A C27A 1.325(6) . ?
C22A B4A 1.586(6) . ?
C23A H23A 0.9300 . ?
C23A C24A 1.386(6) . ?
C24A C25A 1.319(7) . ?
C24A C28A 1.463(7) . ?
C25A H25A 0.9300 . ?
C25A C26A 1.346(7) . ?
C26A C27A 1.384(7) . ?
C26A C29A 1.460(7) . ?
C27A H27A 0.9300 . ?
C28A H28D 0.9600 . ?
C28A H28E 0.9600 . ?
C28A H28F 0.9600 . ?
C29A H29D 0.9600 . ?
C29A H29E 0.9600 . ?
C29A H29F 0.9600 . ?
C30A C31A 1.436(6) . ?
C30A C35A 1.415(6) . ?
C30A B5A 1.494(6) . ?
C31A H31A 0.9300 . ?
C31A C32A 1.327(6) . ?
C32A C33A 1.421(8) . ?
C32A C36A 1.574(8) . ?
C33A H33A 0.9300 . ?
C33A C34A 1.412(8) . ?
C34A C35A 1.325(6) . ?
C34A C37A 1.537(8) . ?
C35A H35A 0.9300 . ?
C36A H36D 0.9600 . ?
C36A H36E 0.9600 . ?
C36A H36F 0.9600 . ?
C37A H37D 0.9600 . ?
C37A H37E 0.9600 . ?
C37A H37F 0.9600 . ?
C38A C39A 1.359(6) . ?
C38A C43A 1.467(7) . ?
C38A B6A 1.578(6) . ?
C39A H39A 0.9300 . ?
C39A C40A 1.383(6) . ?
C40A C41A 1.442(8) . ?
C40A C44A 1.486(7) . ?
C41A H41A 0.9300 . ?
C41A C42A 1.358(8) . ?
C42A C43A 1.373(6) . ?
C42A C45A 1.607(8) . ?
C43A H43A 0.9300 . ?
C44A H44D 0.9600 . ?
C44A H44E 0.9600 . ?
C44A H44F 0.9600 . ?
C45A H45D 0.9600 . ?
C45A H45E 0.9600 . ?
C45A H45F 0.9600 . ?
B2A B3A 1.859(7) . ?
B2A B6A 1.741(7) . ?
B2A B7A 1.806(7) . ?
B2A B11A 1.825(7) . ?
B3A B4A 1.803(6) . ?
B3A B7A 1.783(7) . ?
B3A B8A 1.881(7) . ?
B4A B5A 1.755(7) . ?
B4A B8A 1.732(7) . ?
B4A B9A 1.821(7) . ?
B5A B6A 1.865(7) . ?
B5A B9A 1.815(7) . ?
B5A B10A 1.774(7) . ?
B6A B10A 1.876(7) . ?
B6A B11A 1.732(7) . ?
B7A H7AB 1.1000 . ?
B7A B8A 1.814(7) . ?
B7A B11A 1.722(7) . ?
B8A H8A 1.1000 . ?
B8A B9A 1.689(7) . ?
B9A H9AB 1.1000 . ?
B9A B10A 1.801(7) . ?
B10A H10A 1.1000 . ?
B10A B11A 1.749(7) . ?
B11A H11C 1.1000 . ?

loop_
_geom_torsion_atom_site_label_1
_geom_torsion_atom_site_label_2
_geom_torsion_atom_site_label_3
_geom_torsion_atom_site_label_4
_geom_torsion
_geom_torsion_site_symmetry_1
_geom_torsion_site_symmetry_2
_geom_torsion_site_symmetry_3
_geom_torsion_site_symmetry_4
_geom_torsion_publ_flag
N1 C4 C5 O1 15.0(7) . . . . ?
N1 C4 C5 O2 -166.2(5) . . . . ?
C1 B2 B3 C6 -110.1(4) . . . . ?
C1 B2 B3 B4 35.3(3) . . . . ?
C1 B2 B3 B7 129.5(3) . . . . ?
C1 B2 B3 B8 93.7(3) . . . . ?
C1 B2 B6 C30 113.7(4) . . . . ?
C1 B2 B6 B5 -34.2(3) . . . . ?
C1 B2 B6 B10 -96.4(3) . . . . ?
C1 B2 B6 B11 -132.5(3) . . . . ?
C1 B2 B7 C2 57.9(4) . . . . ?
C1 B2 B7 B3 -40.5(3) . . . . ?
C1 B2 B7 B8 -1.9(4) . . . . ?
C1 B2 B7 B11 96.6(3) . . . . ?
C1 B2 B11 C2 -55.9(4) . . . . ?
C1 B2 B11 B6 39.5(3) . . . . ?
C1 B2 B11 B7 -95.1(3) . . . . ?
C1 B2 B11 B10 2.4(4) . . . . ?
C1 B3 B4 C14 -110.2(4) . . . . ?
C1 B3 B4 B5 35.4(3) . . . . ?
C1 B3 B4 B8 132.4(4) . . . . ?
C1 B3 B4 B9 97.6(3) . . . . ?
C1 B3 B7 C2 -60.6(4) . . . . ?
C1 B3 B7 B2 44.7(3) . . . . ?
C1 B3 B7 B8 -94.6(3) . . . . ?
C1 B3 B7 B11 3.4(4) . . . . ?
C1 B3 B8 C2 63.3(4) . . . . ?
C1 B3 B8 B4 -40.7(3) . . . . ?
C1 B3 B8 B7 99.9(3) . . . . ?
C1 B3 B8 B9 -1.9(5) . . . . ?
C1 B4 B5 C22 -114.4(4) . . . . ?
C1 B4 B5 B6 32.4(3) . . . . ?
C1 B4 B5 B9 135.3(3) . . . . ?
C1 B4 B5 B10 97.1(3) . . . . ?
C1 B4 B8 C2 -62.5(4) . . . . ?
C1 B4 B8 B3 37.7(3) . . . . ?
C1 B4 B8 B7 2.9(4) . . . . ?
C1 B4 B8 B9 -102.9(3) . . . . ?
C1 B4 B9 C2 56.5(4) . . . . ?
C1 B4 B9 B5 -40.7(3) . . . . ?
C1 B4 B9 B8 93.9(4) . . . . ?
C1 B4 B9 B10 -1.7(4) . . . . ?
C1 B5 B6 C30 -112.2(4) . . . . ?
C1 B5 B6 B2 34.1(3) . . . . ?
C1 B5 B6 B10 136.7(3) . . . . ?
C1 B5 B6 B11 100.9(3) . . . . ?
C1 B5 B9 C2 -57.5(4) . . . . ?
C1 B5 B9 B4 40.2(3) . . . . ?
C1 B5 B9 B8 1.9(4) . . . . ?
C1 B5 B9 B10 -96.4(4) . . . . ?
C1 B5 B10 C2 61.2(4) . . . . ?
C1 B5 B10 B6 -36.0(3) . . . . ?
C1 B5 B10 B9 103.5(3) . . . . ?
C1 B5 B10 B11 -1.8(4) . . . . ?
C1 B6 B10 C2 -62.4(4) . . . . ?
C1 B6 B10 B5 38.6(3) . . . . ?
C1 B6 B10 B9 1.8(4) . . . . ?
C1 B6 B10 B11 -101.4(3) . . . . ?
C1 B6 B11 C2 62.4(4) . . . . ?
C1 B6 B11 B2 -42.4(3) . . . . ?
C1 B6 B11 B7 -2.6(4) . . . . ?
C1 B6 B11 B10 98.6(3) . . . . ?
C2 B7 B8 B3 -139.5(3) . . . . ?
C2 B7 B8 B4 -102.8(4) . . . . ?
C2 B7 B8 B9 -33.8(3) . . . . ?
C2 B7 B11 B2 137.9(3) . . . . ?
C2 B7 B11 B6 98.1(4) . . . . ?
C2 B7 B11 B10 32.2(3) . . . . ?
C2 B8 B9 B4 -135.7(4) . . . . ?
C2 B8 B9 B5 -97.6(4) . . . . ?
C2 B8 B9 B10 -34.3(3) . . . . ?
C2 B9 B10 B5 -132.7(4) . . . . ?
C2 B9 B10 B6 -95.4(4) . . . . ?
C2 B9 B10 B11 -34.4(3) . . . . ?
C2 B10 B11 B2 -99.3(4) . . . . ?
C2 B10 B11 B6 -135.2(4) . . . . ?
C2 B10 B11 B7 -35.6(3) . . . . ?
C3 N1 C4 C5 161.6(5) . . . . ?
C3 C1 B2 C38 3.1(6) . . . . ?
C3 C1 B2 B3 109.0(4) . . . . ?
C3 C1 B2 B6 -111.8(4) . . . . ?
C3 C1 B2 B7 152.2(3) . . . . ?
C3 C1 B2 B11 -151.2(3) . . . . ?
C3 C1 B3 C6 1.6(6) . . . . ?
C3 C1 B3 B2 -108.7(4) . . . . ?
C3 C1 B3 B4 109.7(4) . . . . ?
C3 C1 B3 B7 -151.8(4) . . . . ?
C3 C1 B3 B8 147.7(4) . . . . ?
C3 C1 B4 C14 -4.5(5) . . . . ?
C3 C1 B4 B3 -110.6(4) . . . . ?
C3 C1 B4 B5 108.2(4) . . . . ?
C3 C1 B4 B8 -152.8(3) . . . . ?
C3 C1 B4 B9 147.3(3) . . . . ?
C3 C1 B5 C22 2.4(6) . . . . ?
C3 C1 B5 B4 -106.1(4) . . . . ?
C3 C1 B5 B6 112.2(4) . . . . ?
C3 C1 B5 B9 -147.8(4) . . . . ?
C3 C1 B5 B10 150.9(3) . . . . ?
C3 C1 B6 C30 2.0(6) . . . . ?
C3 C1 B6 B2 107.4(4) . . . . ?
C3 C1 B6 B5 -109.1(4) . . . . ?
C3 C1 B6 B10 -146.0(4) . . . . ?
C3 C1 B6 B11 150.7(4) . . . . ?
C4 N1 C3 C1 -179.5(4) . . . . ?
C6 C7 C8 C9 0.1(8) . . . . ?
C6 C7 C8 C12 -179.5(5) . . . . ?
C6 B3 B4 C1 109.8(4) . . . . ?
C6 B3 B4 C14 -0.4(6) . . . . ?
C6 B3 B4 B5 145.2(4) . . . . ?
C6 B3 B4 B8 -117.8(4) . . . . ?
C6 B3 B4 B9 -152.6(3) . . . . ?
C6 B3 B7 C2 149.5(4) . . . . ?
C6 B3 B7 B2 -105.3(5) . . . . ?
C6 B3 B7 B8 115.4(5) . . . . ?
C6 B3 B7 B11 -146.5(4) . . . . ?
C6 B3 B8 C2 -154.5(4) . . . . ?
C6 B3 B8 B4 101.5(5) . . . . ?
C6 B3 B8 B7 -117.9(5) . . . . ?
C6 B3 B8 B9 140.3(4) . . . . ?
C7 C6 C11 C10 1.7(7) . . . . ?
C7 C6 B3 C1 -45.8(6) . . . . ?
C7 C6 B3 B2 27.1(6) . . . . ?
C7 C6 B3 B4 -115.9(5) . . . . ?
C7 C6 B3 B7 100.1(5) . . . . ?
C7 C6 B3 B8 178.0(4) . . . . ?
C7 C8 C9 C10 0.8(9) . . . . ?
C8 C9 C10 C11 -0.5(10) . . . . ?
C8 C9 C10 C13 178.6(7) . . . . ?
C9 C10 C11 C6 -0.9(9) . . . . ?
C11 C6 C7 C8 -1.4(7) . . . . ?
C11 C6 B3 C1 131.3(4) . . . . ?
C11 C6 B3 B2 -155.8(4) . . . . ?
C11 C6 B3 B4 61.2(5) . . . . ?
C11 C6 B3 B7 -82.8(6) . . . . ?
C11 C6 B3 B8 -4.9(6) . . . . ?
C12 C8 C9 C10 -179.6(6) . . . . ?
C13 C10 C11 C6 180.0(6) . . . . ?
C14 C15 C16 C17 1.0(8) . . . . ?
C14 C15 C16 C20 179.1(5) . . . . ?
C14 B4 B5 C1 112.7(5) . . . . ?
C14 B4 B5 C22 -1.7(7) . . . . ?
C14 B4 B5 B6 145.0(4) . . . . ?
C14 B4 B5 B9 -112.0(5) . . . . ?
C14 B4 B5 B10 -150.2(4) . . . . ?
C14 B4 B8 C2 150.7(4) . . . . ?
C14 B4 B8 B3 -109.2(5) . . . . ?
C14 B4 B8 B7 -144.0(4) . . . . ?
C14 B4 B8 B9 110.3(5) . . . . ?
C14 B4 B9 C2 -151.9(4) . . . . ?
C14 B4 B9 B5 110.9(4) . . . . ?
C14 B4 B9 B8 -114.5(4) . . . . ?
C14 B4 B9 B10 149.9(4) . . . . ?
C15 C14 C19 C18 -0.2(7) . . . . ?
C15 C14 B4 C1 -30.9(6) . . . . ?
C15 C14 B4 B3 33.4(6) . . . . ?
C15 C14 B4 B5 -106.6(5) . . . . ?
C15 C14 B4 B8 109.8(5) . . . . ?
C15 C14 B4 B9 -178.3(4) . . . . ?
C15 C16 C17 C18 -0.2(9) . . . . ?
C16 C17 C18 C19 -0.8(9) . . . . ?
C16 C17 C18 C21 -179.7(7) . . . . ?
C17 C18 C19 C14 0.9(8) . . . . ?
C19 C14 C15 C16 -0.9(7) . . . . ?
C19 C14 B4 C1 149.4(4) . . . . ?
C19 C14 B4 B3 -146.3(4) . . . . ?
C19 C14 B4 B5 73.7(6) . . . . ?
C19 C14 B4 B8 -69.9(6) . . . . ?
C19 C14 B4 B9 2.0(6) . . . . ?
C20 C16 C17 C18 -178.2(6) . . . . ?
C21 C18 C19 C14 179.9(6) . . . . ?
C22 C23 C24 C25 0.8(10) . . . . ?
C22 C23 C24 C28 179.9(7) . . . . ?
C22 B5 B6 C1 111.5(4) . . . . ?
C22 B5 B6 C30 -0.7(6) . . . . ?
C22 B5 B6 B2 145.6(4) . . . . ?
C22 B5 B6 B10 -111.8(4) . . . . ?
C22 B5 B6 B11 -147.6(4) . . . . ?
C22 B5 B9 C2 150.7(4) . . . . ?
C22 B5 B9 B4 -111.5(4) . . . . ?
C22 B5 B9 B8 -149.8(4) . . . . ?
C22 B5 B9 B10 111.9(4) . . . . ?
C22 B5 B10 C2 -149.6(4) . . . . ?
C22 B5 B10 B6 113.1(4) . . . . ?
C22 B5 B10 B9 -107.3(4) . . . . ?
C22 B5 B10 B11 147.4(4) . . . . ?
C23 C22 C27 C26 -1.5(7) . . . . ?
C23 C22 B5 C1 -61.2(6) . . . . ?
C23 C22 B5 B4 11.4(7) . . . . ?
C23 C22 B5 B6 -129.7(5) . . . . ?
C23 C22 B5 B9 86.1(6) . . . . ?
C23 C22 B5 B10 155.5(5) . . . . ?
C23 C24 C25 C26 -2.3(11) . . . . ?
C24 C25 C26 C27 2.0(11) . . . . ?
C24 C25 C26 C29 -178.2(7) . . . . ?
C25 C26 C27 C22 0.0(8) . . . . ?
C27 C22 C23 C24 1.1(8) . . . . ?
C27 C22 B5 C1 123.6(4) . . . . ?
C27 C22 B5 B4 -163.8(4) . . . . ?
C27 C22 B5 B6 55.1(6) . . . . ?
C27 C22 B5 B9 -89.1(5) . . . . ?
C27 C22 B5 B10 -19.7(6) . . . . ?
C28 C24 C25 C26 178.6(8) . . . . ?
C29 C26 C27 C22 -179.8(5) . . . . ?
C30 C31 C32 C33 0.0(8) . . . . ?
C30 C31 C32 C36 178.8(5) . . . . ?
C30 B6 B10 C2 149.8(4) . . . . ?
C30 B6 B10 B5 -109.2(4) . . . . ?
C30 B6 B10 B9 -145.9(4) . . . . ?
C30 B6 B10 B11 110.8(5) . . . . ?
C30 B6 B11 C2 -148.6(4) . . . . ?
C30 B6 B11 B2 106.5(4) . . . . ?
C30 B6 B11 B7 146.4(4) . . . . ?
C30 B6 B11 B10 -112.4(5) . . . . ?
C31 C30 C35 C34 0.4(7) . . . . ?
C31 C30 B6 C1 -31.0(6) . . . . ?
C31 C30 B6 B2 -102.1(5) . . . . ?
C31 C30 B6 B5 42.6(6) . . . . ?
C31 C30 B6 B10 111.6(5) . . . . ?
C31 C30 B6 B11 -175.4(4) . . . . ?
C31 C32 C33 C34 -0.3(9) . . . . ?
C32 C33 C34 C35 0.6(9) . . . . ?
C32 C33 C34 C37 -178.7(6) . . . . ?
C33 C34 C35 C30 -0.7(8) . . . . ?
C35 C30 C31 C32 -0.1(7) . . . . ?
C35 C30 B6 C1 150.3(4) . . . . ?
C35 C30 B6 B2 79.2(5) . . . . ?
C35 C30 B6 B5 -136.1(4) . . . . ?
C35 C30 B6 B10 -67.1(6) . . . . ?
C35 C30 B6 B11 5.9(6) . . . . ?
C36 C32 C33 C34 -179.1(6) . . . . ?
C37 C34 C35 C30 178.7(5) . . . . ?
C38 C39 C40 C41 -1.5(7) . . . . ?
C38 C39 C40 C44 175.8(5) . . . . ?
C38 B2 B3 C1 117.7(4) . . . . ?
C38 B2 B3 C6 7.6(6) . . . . ?
C38 B2 B3 B4 153.0(4) . . . . ?
C38 B2 B3 B7 -112.8(4) . . . . ?
C38 B2 B3 B8 -148.7(4) . . . . ?
C38 B2 B6 C1 -116.3(5) . . . . ?
C38 B2 B6 C30 -2.6(6) . . . . ?
C38 B2 B6 B5 -150.5(4) . . . . ?
C38 B2 B6 B10 147.3(4) . . . . ?
C38 B2 B6 B11 111.2(5) . . . . ?
C38 B2 B7 C2 -150.8(4) . . . . ?
C38 B2 B7 B3 110.8(4) . . . . ?
C38 B2 B7 B8 149.4(4) . . . . ?
C38 B2 B7 B11 -112.1(4) . . . . ?
C38 B2 B11 C2 148.4(4) . . . . ?
C38 B2 B11 B6 -116.2(4) . . . . ?
C38 B2 B11 B7 109.3(4) . . . . ?
C38 B2 B11 B10 -153.2(4) . . . . ?
C39 C38 C43 C42 -0.5(6) . . . . ?
C39 C38 B2 C1 -69.1(6) . . . . ?
C39 C38 B2 B3 -138.5(4) . . . . ?
C39 C38 B2 B6 6.7(7) . . . . ?
C39 C38 B2 B7 148.1(4) . . . . ?
C39 C38 B2 B11 79.9(5) . . . . ?
C39 C40 C41 C42 0.4(7) . . . . ?
C40 C41 C42 C43 0.5(7) . . . . ?
C40 C41 C42 C45 -179.4(5) . . . . ?
C41 C42 C43 C38 -0.5(7) . . . . ?
C43 C38 C39 C40 1.5(6) . . . . ?
C43 C38 B2 C1 119.2(5) . . . . ?
C43 C38 B2 B3 49.8(6) . . . . ?
C43 C38 B2 B6 -165.0(4) . . . . ?
C43 C38 B2 B7 -23.7(6) . . . . ?
C43 C38 B2 B11 -91.9(5) . . . . ?
C44 C40 C41 C42 -177.1(5) . . . . ?
C45 C42 C43 C38 179.5(5) . . . . ?
B2 C1 C3 N1 3.3(6) . . . . ?
B2 C1 B3 C6 110.3(4) . . . . ?
B2 C1 B3 B4 -141.7(3) . . . . ?
B2 C1 B3 B7 -43.1(3) . . . . ?
B2 C1 B3 B8 -103.7(3) . . . . ?
B2 C1 B4 C14 143.8(4) . . . . ?
B2 C1 B4 B3 37.7(3) . . . . ?
B2 C1 B4 B5 -103.4(4) . . . . ?
B2 C1 B4 B8 -4.5(4) . . . . ?
B2 C1 B4 B9 -64.4(4) . . . . ?
B2 C1 B5 C22 -144.9(4) . . . . ?
B2 C1 B5 B4 106.7(3) . . . . ?
B2 C1 B5 B6 -35.0(3) . . . . ?
B2 C1 B5 B9 64.9(4) . . . . ?
B2 C1 B5 B10 3.6(4) . . . . ?
B2 C1 B6 C30 -105.4(4) . . . . ?
B2 C1 B6 B5 143.5(3) . . . . ?
B2 C1 B6 B10 106.6(3) . . . . ?
B2 C1 B6 B11 43.4(3) . . . . ?
B2 C38 C39 C40 -171.1(4) . . . . ?
B2 C38 C43 C42 172.4(4) . . . . ?
B2 B3 B4 C1 -36.1(3) . . . . ?
B2 B3 B4 C14 -146.3(4) . . . . ?
B2 B3 B4 B5 -0.7(5) . . . . ?
B2 B3 B4 B8 96.3(4) . . . . ?
B2 B3 B4 B9 61.5(4) . . . . ?
B2 B3 B7 C2 -105.3(3) . . . . ?
B2 B3 B7 B8 -139.3(3) . . . . ?
B2 B3 B7 B11 -41.3(3) . . . . ?
B2 B3 B8 C2 -0.7(4) . . . . ?
B2 B3 B8 B4 -104.7(3) . . . . ?
B2 B3 B8 B7 35.9(3) . . . . ?
B2 B3 B8 B9 -65.9(4) . . . . ?
B2 B6 B10 C2 2.0(4) . . . . ?
B2 B6 B10 B5 102.9(4) . . . . ?
B2 B6 B10 B9 66.2(4) . . . . ?
B2 B6 B10 B11 -37.1(3) . . . . ?
B2 B6 B11 C2 104.8(3) . . . . ?
B2 B6 B11 B7 39.9(3) . . . . ?
B2 B6 B11 B10 141.0(3) . . . . ?
B2 B7 B8 C2 102.2(4) . . . . ?
B2 B7 B8 B3 -37.3(3) . . . . ?
B2 B7 B8 B4 -0.6(5) . . . . ?
B2 B7 B8 B9 68.4(4) . . . . ?
B2 B7 B11 C2 -137.9(3) . . . . ?
B2 B7 B11 B6 -39.8(3) . . . . ?
B2 B7 B11 B10 -105.7(4) . . . . ?
B3 C1 C3 N1 75.0(5) . . . . ?
B3 C1 B2 C38 -105.9(5) . . . . ?
B3 C1 B2 B6 139.1(4) . . . . ?
B3 C1 B2 B7 43.2(3) . . . . ?
B3 C1 B2 B11 99.8(3) . . . . ?
B3 C1 B4 C14 106.1(4) . . . . ?
B3 C1 B4 B5 -141.1(3) . . . . ?
B3 C1 B4 B8 -42.2(3) . . . . ?
B3 C1 B4 B9 -102.0(4) . . . . ?
B3 C1 B5 C22 146.7(4) . . . . ?
B3 C1 B5 B4 38.3(3) . . . . ?
B3 C1 B5 B6 -103.4(4) . . . . ?
B3 C1 B5 B9 -3.4(4) . . . . ?
B3 C1 B5 B10 -64.8(4) . . . . ?
B3 C1 B6 C30 -143.8(4) . . . . ?
B3 C1 B6 B2 -38.4(3) . . . . ?
B3 C1 B6 B5 105.1(4) . . . . ?
B3 C1 B6 B10 68.3(4) . . . . ?
B3 C1 B6 B11 5.0(4) . . . . ?
B3 C6 C7 C8 175.6(5) . . . . ?
B3 C6 C11 C10 -175.7(4) . . . . ?
B3 B2 B6 C1 33.8(3) . . . . ?
B3 B2 B6 C30 147.5(4) . . . . ?
B3 B2 B6 B5 -0.4(4) . . . . ?
B3 B2 B6 B10 -62.6(4) . . . . ?
B3 B2 B6 B11 -98.7(3) . . . . ?
B3 B2 B7 C2 98.4(4) . . . . ?
B3 B2 B7 B8 38.6(3) . . . . ?
B3 B2 B7 B11 137.0(4) . . . . ?
B3 B2 B11 C2 1.4(4) . . . . ?
B3 B2 B11 B6 96.8(3) . . . . ?
B3 B2 B11 B7 -37.8(3) . . . . ?
B3 B2 B11 B10 59.7(4) . . . . ?
B3 B4 B5 C1 -32.0(3) . . . . ?
B3 B4 B5 C22 -146.4(4) . . . . ?
B3 B4 B5 B6 0.4(4) . . . . ?
B3 B4 B5 B9 103.3(4) . . . . ?
B3 B4 B5 B10 65.2(4) . . . . ?
B3 B4 B8 C2 -100.2(4) . . . . ?
B3 B4 B8 B7 -34.8(3) . . . . ?
B3 B4 B8 B9 -140.6(3) . . . . ?
B3 B4 B9 C2 -0.6(4) . . . . ?
B3 B4 B9 B5 -97.9(4) . . . . ?
B3 B4 B9 B8 36.8(3) . . . . ?
B3 B4 B9 B10 -58.8(4) . . . . ?
B3 B7 B8 C2 139.5(3) . . . . ?
B3 B7 B8 B4 36.7(3) . . . . ?
B3 B7 B8 B9 105.7(4) . . . . ?
B3 B7 B11 C2 -98.6(4) . . . . ?
B3 B7 B11 B2 39.3(3) . . . . ?
B3 B7 B11 B6 -0.5(5) . . . . ?
B3 B7 B11 B10 -66.4(4) . . . . ?
B3 B8 B9 C2 97.5(4) . . . . ?
B3 B8 B9 B4 -38.2(3) . . . . ?
B3 B8 B9 B5 -0.1(5) . . . . ?
B3 B8 B9 B10 63.3(4) . . . . ?
B4 C1 C3 N1 151.0(4) . . . . ?
B4 C1 B2 C38 -145.0(4) . . . . ?
B4 C1 B2 B3 -39.1(3) . . . . ?
B4 C1 B2 B6 100.0(4) . . . . ?
B4 C1 B2 B7 4.0(4) . . . . ?
B4 C1 B2 B11 60.6(4) . . . . ?
B4 C1 B3 C6 -108.0(4) . . . . ?
B4 C1 B3 B2 141.7(3) . . . . ?
B4 C1 B3 B7 98.6(3) . . . . ?
B4 C1 B3 B8 38.0(3) . . . . ?
B4 C1 B5 C22 108.5(5) . . . . ?
B4 C1 B5 B6 -141.7(3) . . . . ?
B4 C1 B5 B9 -41.7(3) . . . . ?
B4 C1 B5 B10 -103.0(3) . . . . ?
B4 C1 B6 C30 145.0(4) . . . . ?
B4 C1 B6 B2 -109.5(3) . . . . ?
B4 C1 B6 B5 33.9(3) . . . . ?
B4 C1 B6 B10 -2.9(4) . . . . ?
B4 C1 B6 B11 -66.2(4) . . . . ?
B4 C14 C15 C16 179.4(5) . . . . ?
B4 C14 C19 C18 179.6(4) . . . . ?
B4 B3 B7 C2 1.6(4) . . . . ?
B4 B3 B7 B2 106.9(3) . . . . ?
B4 B3 B7 B8 -32.4(3) . . . . ?
B4 B3 B7 B11 65.6(4) . . . . ?
B4 B3 B8 C2 104.0(4) . . . . ?
B4 B3 B8 B7 140.6(3) . . . . ?
B4 B3 B8 B9 38.8(3) . . . . ?
B4 B5 B6 C1 -34.1(3) . . . . ?
B4 B5 B6 C30 -146.3(4) . . . . ?
B4 B5 B6 B2 0.0(5) . . . . ?
B4 B5 B6 B10 102.5(4) . . . . ?
B4 B5 B6 B11 66.8(4) . . . . ?
B4 B5 B9 C2 -97.8(3) . . . . ?
B4 B5 B9 B8 -38.3(3) . . . . ?
B4 B5 B9 B10 -136.6(4) . . . . ?
B4 B5 B10 C2 -1.9(5) . . . . ?
B4 B5 B10 B6 -99.1(4) . . . . ?
B4 B5 B10 B9 40.4(3) . . . . ?
B4 B5 B10 B11 -64.9(4) . . . . ?
B4 B8 B9 C2 135.7(4) . . . . ?
B4 B8 B9 B5 38.1(3) . . . . ?
B4 B8 B9 B10 101.5(4) . . . . ?
B4 B9 B10 C2 95.3(4) . . . . ?
B4 B9 B10 B5 -37.4(3) . . . . ?
B4 B9 B10 B6 -0.1(4) . . . . ?
B4 B9 B10 B11 60.9(4) . . . . ?
B5 C1 C3 N1 -142.8(4) . . . . ?
B5 C1 B2 C38 150.7(4) . . . . ?
B5 C1 B2 B3 -103.4(4) . . . . ?
B5 C1 B2 B6 35.7(3) . . . . ?
B5 C1 B2 B7 -60.3(4) . . . . ?
B5 C1 B2 B11 -3.7(4) . . . . ?
B5 C1 B3 C6 -143.0(4) . . . . ?
B5 C1 B3 B2 106.7(3) . . . . ?
B5 C1 B3 B4 -34.9(3) . . . . ?
B5 C1 B3 B7 63.6(4) . . . . ?
B5 C1 B3 B8 3.1(4) . . . . ?
B5 C1 B4 C14 -112.8(4) . . . . ?
B5 C1 B4 B3 141.1(3) . . . . ?
B5 C1 B4 B8 98.9(4) . . . . ?
B5 C1 B4 B9 39.1(3) . . . . ?
B5 C1 B6 C30 111.1(4) . . . . ?
B5 C1 B6 B2 -143.5(3) . . . . ?
B5 C1 B6 B10 -36.8(3) . . . . ?
B5 C1 B6 B11 -100.1(4) . . . . ?
B5 C22 C23 C24 -174.0(6) . . . . ?
B5 C22 C27 C26 174.1(4) . . . . ?
B5 B4 B8 C2 1.6(5) . . . . ?
B5 B4 B8 B3 101.8(3) . . . . ?
B5 B4 B8 B7 67.0(4) . . . . ?
B5 B4 B8 B9 -38.8(3) . . . . ?
B5 B4 B9 C2 97.3(3) . . . . ?
B5 B4 B9 B8 134.6(4) . . . . ?
B5 B4 B9 B10 39.0(3) . . . . ?
B5 B6 B10 C2 -101.0(3) . . . . ?
B5 B6 B10 B9 -36.7(3) . . . . ?
B5 B6 B10 B11 -140.0(3) . . . . ?
B5 B6 B11 C2 -1.8(4) . . . . ?
B5 B6 B11 B2 -106.6(3) . . . . ?
B5 B6 B11 B7 -66.8(4) . . . . ?
B5 B6 B11 B10 34.4(3) . . . . ?
B5 B9 B10 C2 132.7(4) . . . . ?
B5 B9 B10 B6 37.3(3) . . . . ?
B5 B9 B10 B11 98.2(4) . . . . ?
B5 B10 B11 C2 98.9(4) . . . . ?
B5 B10 B11 B2 -0.4(4) . . . . ?
B5 B10 B11 B6 -36.2(3) . . . . ?
B5 B10 B11 B7 63.3(4) . . . . ?
B6 C1 C3 N1 -68.5(5) . . . . ?
B6 C1 B2 C38 115.0(5) . . . . ?
B6 C1 B2 B3 -139.1(4) . . . . ?
B6 C1 B2 B7 -96.0(3) . . . . ?
B6 C1 B2 B11 -39.4(3) . . . . ?
B6 C1 B3 C6 148.4(4) . . . . ?
B6 C1 B3 B2 38.1(3) . . . . ?
B6 C1 B3 B4 -103.6(4) . . . . ?
B6 C1 B3 B7 -5.0(4) . . . . ?
B6 C1 B3 B8 -65.6(4) . . . . ?
B6 C1 B4 C14 -148.9(4) . . . . ?
B6 C1 B4 B3 104.9(4) . . . . ?
B6 C1 B4 B5 -36.2(3) . . . . ?
B6 C1 B4 B8 62.8(4) . . . . ?
B6 C1 B4 B9 2.9(4) . . . . ?
B6 C1 B5 C22 -109.9(4) . . . . ?
B6 C1 B5 B4 141.7(3) . . . . ?
B6 C1 B5 B9 100.0(4) . . . . ?
B6 C1 B5 B10 38.6(3) . . . . ?
B6 C30 C31 C32 -178.7(5) . . . . ?
B6 C30 C35 C34 179.2(5) . . . . ?
B6 B2 B3 C1 -34.7(3) . . . . ?
B6 B2 B3 C6 -144.8(4) . . . . ?
B6 B2 B3 B4 0.6(4) . . . . ?
B6 B2 B3 B7 94.8(3) . . . . ?
B6 B2 B3 B8 59.0(4) . . . . ?
B6 B2 B7 C2 -1.0(4) . . . . ?
B6 B2 B7 B3 -99.4(3) . . . . ?
B6 B2 B7 B8 -60.8(4) . . . . ?
B6 B2 B7 B11 37.7(3) . . . . ?
B6 B2 B11 C2 -95.4(4) . . . . ?
B6 B2 B11 B7 -134.6(4) . . . . ?
B6 B2 B11 B10 -37.1(3) . . . . ?
B6 B5 B9 C2 1.8(4) . . . . ?
B6 B5 B9 B4 99.6(4) . . . . ?
B6 B5 B9 B8 61.3(4) . . . . ?
B6 B5 B9 B10 -37.0(3) . . . . ?
B6 B5 B10 C2 97.3(4) . . . . ?
B6 B5 B10 B9 139.5(3) . . . . ?
B6 B5 B10 B11 34.3(3) . . . . ?
B6 B10 B11 C2 135.2(4) . . . . ?
B6 B10 B11 B2 35.8(3) . . . . ?
B6 B10 B11 B7 99.5(4) . . . . ?
B7 C2 B8 B3 35.3(3) . . . . ?
B7 C2 B8 B4 101.8(4) . . . . ?
B7 C2 B8 B9 143.7(3) . . . . ?
B7 C2 B9 B4 1.7(4) . . . . ?
B7 C2 B9 B5 61.3(4) . . . . ?
B7 C2 B9 B8 -35.8(3) . . . . ?
B7 C2 B9 B10 102.9(4) . . . . ?
B7 C2 B10 B5 -66.2(4) . . . . ?
B7 C2 B10 B6 -2.5(4) . . . . ?
B7 C2 B10 B9 -107.8(4) . . . . ?
B7 C2 B10 B11 34.8(3) . . . . ?
B7 C2 B11 B2 -38.1(3) . . . . ?
B7 C2 B11 B6 -100.7(4) . . . . ?
B7 C2 B11 B10 -141.0(4) . . . . ?
B7 B2 B3 C1 -129.5(3) . . . . ?
B7 B2 B3 C6 120.4(4) . . . . ?
B7 B2 B3 B4 -94.2(4) . . . . ?
B7 B2 B3 B8 -35.8(3) . . . . ?
B7 B2 B6 C1 95.9(3) . . . . ?
B7 B2 B6 C30 -150.4(4) . . . . ?
B7 B2 B6 B5 61.7(4) . . . . ?
B7 B2 B6 B10 -0.5(4) . . . . ?
B7 B2 B6 B11 -36.7(3) . . . . ?
B7 B2 B11 C2 39.2(3) . . . . ?
B7 B2 B11 B6 134.6(4) . . . . ?
B7 B2 B11 B10 97.5(4) . . . . ?
B7 B3 B4 C1 -98.2(3) . . . . ?
B7 B3 B4 C14 151.6(4) . . . . ?
B7 B3 B4 B5 -62.8(4) . . . . ?
B7 B3 B4 B8 34.2(3) . . . . ?
B7 B3 B4 B9 -0.6(4) . . . . ?
B7 B3 B8 C2 -36.6(3) . . . . ?
B7 B3 B8 B4 -140.6(3) . . . . ?
B7 B3 B8 B9 -101.8(4) . . . . ?
B7 B8 B9 C2 34.0(3) . . . . ?
B7 B8 B9 B4 -101.8(4) . . . . ?
B7 B8 B9 B5 -63.6(4) . . . . ?
B7 B8 B9 B10 -0.3(5) . . . . ?
B8 C2 B7 B2 -101.4(4) . . . . ?
B8 C2 B7 B3 -37.3(3) . . . . ?
B8 C2 B7 B11 -142.1(4) . . . . ?
B8 C2 B9 B4 37.6(3) . . . . ?
B8 C2 B9 B5 97.1(4) . . . . ?
B8 C2 B9 B10 138.7(4) . . . . ?
B8 C2 B10 B5 2.9(5) . . . . ?
B8 C2 B10 B6 66.6(4) . . . . ?
B8 C2 B10 B9 -38.6(4) . . . . ?
B8 C2 B10 B11 104.0(4) . . . . ?
B8 C2 B11 B2 -1.9(4) . . . . ?
B8 C2 B11 B6 -64.5(4) . . . . ?
B8 C2 B11 B7 36.1(4) . . . . ?
B8 C2 B11 B10 -104.9(4) . . . . ?
B8 B3 B4 C1 -132.4(4) . . . . ?
B8 B3 B4 C14 117.4(4) . . . . ?
B8 B3 B4 B5 -97.0(4) . . . . ?
B8 B3 B4 B9 -34.8(3) . . . . ?
B8 B3 B7 C2 34.0(3) . . . . ?
B8 B3 B7 B2 139.3(3) . . . . ?
B8 B3 B7 B11 98.0(4) . . . . ?
B8 B4 B5 C1 -97.0(3) . . . . ?
B8 B4 B5 C22 148.6(4) . . . . ?
B8 B4 B5 B6 -64.6(4) . . . . ?
B8 B4 B5 B9 38.3(3) . . . . ?
B8 B4 B5 B10 0.1(4) . . . . ?
B8 B4 B9 C2 -37.4(3) . . . . ?
B8 B4 B9 B5 -134.6(4) . . . . ?
B8 B4 B9 B10 -95.6(4) . . . . ?
B8 B7 B11 C2 -31.8(3) . . . . ?
B8 B7 B11 B2 106.1(4) . . . . ?
B8 B7 B11 B6 66.3(4) . . . . ?
B8 B7 B11 B10 0.4(4) . . . . ?
B8 B9 B10 C2 35.0(3) . . . . ?
B8 B9 B10 B5 -97.7(4) . . . . ?
B8 B9 B10 B6 -60.4(4) . . . . ?
B8 B9 B10 B11 0.6(5) . . . . ?
B9 C2 B7 B2 -66.4(4) . . . . ?
B9 C2 B7 B3 -2.2(4) . . . . ?
B9 C2 B7 B8 35.1(3) . . . . ?
B9 C2 B7 B11 -107.0(4) . . . . ?
B9 C2 B8 B3 -108.4(4) . . . . ?
B9 C2 B8 B4 -42.0(4) . . . . ?
B9 C2 B8 B7 -143.7(3) . . . . ?
B9 C2 B10 B5 41.5(3) . . . . ?
B9 C2 B10 B6 105.2(3) . . . . ?
B9 C2 B10 B11 142.6(3) . . . . ?
B9 C2 B11 B2 65.9(4) . . . . ?
B9 C2 B11 B6 3.3(5) . . . . ?
B9 C2 B11 B7 104.0(4) . . . . ?
B9 C2 B11 B10 -37.1(3) . . . . ?
B9 B4 B5 C1 -135.3(3) . . . . ?
B9 B4 B5 C22 110.3(4) . . . . ?
B9 B4 B5 B6 -102.9(4) . . . . ?
B9 B4 B5 B10 -38.2(3) . . . . ?
B9 B4 B8 C2 40.4(3) . . . . ?
B9 B4 B8 B3 140.6(3) . . . . ?
B9 B4 B8 B7 105.7(4) . . . . ?
B9 B5 B6 C1 -100.9(3) . . . . ?
B9 B5 B6 C30 146.9(4) . . . . ?
B9 B5 B6 B2 -66.8(4) . . . . ?
B9 B5 B6 B10 35.7(3) . . . . ?
B9 B5 B6 B11 0.0(4) . . . . ?
B9 B5 B10 C2 -42.2(3) . . . . ?
B9 B5 B10 B6 -139.5(3) . . . . ?
B9 B5 B10 B11 -105.3(4) . . . . ?
B9 B10 B11 C2 35.0(3) . . . . ?
B9 B10 B11 B2 -64.4(4) . . . . ?
B9 B10 B11 B6 -100.2(4) . . . . ?
B9 B10 B11 B7 -0.7(5) . . . . ?
B10 C2 B7 B2 2.4(5) . . . . ?
B10 C2 B7 B3 66.6(4) . . . . ?
B10 C2 B7 B8 103.9(4) . . . . ?
B10 C2 B7 B11 -38.2(4) . . . . ?
B10 C2 B8 B3 -69.5(4) . . . . ?
B10 C2 B8 B4 -3.0(5) . . . . ?
B10 C2 B8 B7 -104.8(4) . . . . ?
B10 C2 B8 B9 39.0(4) . . . . ?
B10 C2 B9 B4 -101.1(4) . . . . ?
B10 C2 B9 B5 -41.6(3) . . . . ?
B10 C2 B9 B8 -138.7(4) . . . . ?
B10 C2 B11 B2 103.0(4) . . . . ?
B10 C2 B11 B6 40.4(3) . . . . ?
B10 C2 B11 B7 141.0(4) . . . . ?
B10 B5 B6 C1 -136.7(3) . . . . ?
B10 B5 B6 C30 111.2(4) . . . . ?
B10 B5 B6 B2 -102.6(4) . . . . ?
B10 B5 B6 B11 -35.7(3) . . . . ?
B10 B5 B9 C2 38.8(3) . . . . ?
B10 B5 B9 B4 136.6(4) . . . . ?
B10 B5 B9 B8 98.3(4) . . . . ?
B10 B6 B11 C2 -36.2(3) . . . . ?
B10 B6 B11 B2 -141.0(3) . . . . ?
B10 B6 B11 B7 -101.2(4) . . . . ?
B11 C2 B7 B2 40.6(3) . . . . ?
B11 C2 B7 B3 104.7(4) . . . . ?
B11 C2 B7 B8 142.1(4) . . . . ?
B11 C2 B8 B3 1.6(4) . . . . ?
B11 C2 B8 B4 68.1(4) . . . . ?
B11 C2 B8 B7 -33.7(3) . . . . ?
B11 C2 B8 B9 110.1(4) . . . . ?
B11 C2 B9 B4 -62.8(4) . . . . ?
B11 C2 B9 B5 -3.3(4) . . . . ?
B11 C2 B9 B8 -100.4(4) . . . . ?
B11 C2 B9 B10 38.3(3) . . . . ?
B11 C2 B10 B5 -101.1(4) . . . . ?
B11 C2 B10 B6 -37.4(3) . . . . ?
B11 C2 B10 B9 -142.6(3) . . . . ?
B11 B2 B3 C1 -94.1(3) . . . . ?
B11 B2 B3 C6 155.8(4) . . . . ?
B11 B2 B3 B4 -58.8(4) . . . . ?
B11 B2 B3 B7 35.4(3) . . . . ?
B11 B2 B3 B8 -0.4(4) . . . . ?
B11 B2 B6 C1 132.5(3) . . . . ?
B11 B2 B6 C30 -113.7(4) . . . . ?
B11 B2 B6 B5 98.3(4) . . . . ?
B11 B2 B6 B10 36.1(3) . . . . ?
B11 B2 B7 C2 -38.7(3) . . . . ?
B11 B2 B7 B3 -137.0(4) . . . . ?
B11 B2 B7 B8 -98.5(4) . . . . ?
B11 B6 B10 C2 39.0(3) . . . . ?
B11 B6 B10 B5 140.0(3) . . . . ?
B11 B6 B10 B9 103.3(4) . . . . ?
B11 B7 B8 C2 33.7(3) . . . . ?
B11 B7 B8 B3 -105.8(4) . . . . ?
B11 B7 B8 B4 -69.1(4) . . . . ?
B11 B7 B8 B9 -0.1(5) . . . . ?
N1A C4A C5A O1A -4.7(9) . . . . ?
N1A C4A C5A O2A 175.4(7) . . . . ?
C1A B2A B3A C14A -109.4(4) . . . . ?
C1A B2A B3A B4A 36.4(3) . . . . ?
C1A B2A B3A B7A 130.3(4) . . . . ?
C1A B2A B3A B8A 96.6(3) . . . . ?
C1A B2A B6A C38A 113.4(4) . . . . ?
C1A B2A B6A B5A -33.4(3) . . . . ?
C1A B2A B6A B10A -93.3(3) . . . . ?
C1A B2A B6A B11A -130.2(4) . . . . ?
C1A B2A B7A C2A 60.6(4) . . . . ?
C1A B2A B7A B3A -39.1(3) . . . . ?
C1A B2A B7A B8A -2.3(4) . . . . ?
C1A B2A B7A B11A 99.7(3) . . . . ?
C1A B2A B11A C2A -55.5(4) . . . . ?
C1A B2A B11A B6A 43.0(3) . . . . ?
C1A B2A B11A B7A -91.7(3) . . . . ?
C1A B2A B11A B10A 2.3(4) . . . . ?
C1A B3A B4A C22A -114.8(4) . . . . ?
C1A B3A B4A B5A 33.5(3) . . . . ?
C1A B3A B4A B8A 133.0(3) . . . . ?
C1A B3A B4A B9A 96.9(3) . . . . ?
C1A B3A B7A C2A -64.0(4) . . . . ?
C1A B3A B7A B2A 41.8(3) . . . . ?
C1A B3A B7A B8A -100.6(3) . . . . ?
C1A B3A B7A B11A 2.8(5) . . . . ?
C1A B3A B8A C2A 59.1(4) . . . . ?
C1A B3A B8A B4A -42.9(3) . . . . ?
C1A B3A B8A B7A 95.3(3) . . . . ?
C1A B3A B8A B9A -2.8(5) . . . . ?
C1A B4A B5A C30A -113.1(4) . . . . ?
C1A B4A B5A B6A 32.2(3) . . . . ?
C1A B4A B5A B9A 136.1(3) . . . . ?
C1A B4A B5A B10A 99.1(3) . . . . ?
C1A B4A B8A C2A -59.2(4) . . . . ?
C1A B4A B8A B3A 37.7(3) . . . . ?
C1A B4A B8A B7A 1.9(4) . . . . ?
C1A B4A B8A B9A -100.5(3) . . . . ?
C1A B4A B9A C2A 54.8(4) . . . . ?
C1A B4A B9A B5A -37.9(3) . . . . ?
C1A B4A B9A B8A 96.3(3) . . . . ?
C1A B4A B9A B10A -2.5(4) . . . . ?
C1A B5A B6A C38A -110.6(4) . . . . ?
C1A B5A B6A B2A 34.1(3) . . . . ?
C1A B5A B6A B10A 135.6(3) . . . . ?
C1A B5A B6A B11A 100.1(3) . . . . ?
C1A B5A B9A C2A -59.9(4) . . . . ?
C1A B5A B9A B4A 41.2(3) . . . . ?
C1A B5A B9A B8A 2.1(4) . . . . ?
C1A B5A B9A B10A -98.0(4) . . . . ?
C1A B5A B10A C2A 63.8(4) . . . . ?
C1A B5A B10A B6A -38.3(3) . . . . ?
C1A B5A B10A B9A 104.2(3) . . . . ?
C1A B5A B10A B11A -2.6(4) . . . . ?
C1A B6A B10A C2A -59.8(4) . . . . ?
C1A B6A B10A B5A 37.3(3) . . . . ?
C1A B6A B10A B9A 2.2(4) . . . . ?
C1A B6A B10A B11A -100.9(3) . . . . ?
C1A B6A B11A C2A 58.4(4) . . . . ?
C1A B6A B11A B2A -43.0(3) . . . . ?
C1A B6A B11A B7A -2.7(4) . . . . ?
C1A B6A B11A B10A 94.8(4) . . . . ?
C2A B7A B8A B3A -137.7(3) . . . . ?
C2A B7A B8A B4A -101.0(4) . . . . ?
C2A B7A B8A B9A -33.5(3) . . . . ?
C2A B7A B11A B2A 138.7(3) . . . . ?
C2A B7A B11A B6A 99.7(4) . . . . ?
C2A B7A B11A B10A 32.1(3) . . . . ?
C2A B8A B9A B4A -132.7(3) . . . . ?
C2A B8A B9A B5A -94.2(3) . . . . ?
C2A B8A B9A B10A -33.4(3) . . . . ?
C2A B9A B10A B5A -132.3(4) . . . . ?
C2A B9A B10A B6A -97.0(4) . . . . ?
C2A B9A B10A B11A -35.0(3) . . . . ?
C2A B10A B11A B2A -97.7(4) . . . . ?
C2A B10A B11A B6A -135.5(4) . . . . ?
C2A B10A B11A B7A -33.9(3) . . . . ?
C3A N1A C4A C5A 177.2(5) . . . . ?
C3A C1A B2A C6A -0.7(6) . . . . ?
C3A C1A B2A B3A 109.7(4) . . . . ?
C3A C1A B2A B6A -110.3(4) . . . . ?
C3A C1A B2A B7A 150.6(3) . . . . ?
C3A C1A B2A B11A -151.9(3) . . . . ?
C3A C1A B3A C14A -2.8(6) . . . . ?
C3A C1A B3A B2A -110.6(4) . . . . ?
C3A C1A B3A B4A 107.1(4) . . . . ?
C3A C1A B3A B7A -152.8(3) . . . . ?
C3A C1A B3A B8A 146.1(4) . . . . ?
C3A C1A B4A C22A -4.2(6) . . . . ?
C3A C1A B4A B3A -108.4(4) . . . . ?
C3A C1A B4A B5A 110.7(4) . . . . ?
C3A C1A B4A B8A -151.2(3) . . . . ?
C3A C1A B4A B9A 149.9(3) . . . . ?
C3A C1A B5A C30A 5.1(6) . . . . ?
C3A C1A B5A B4A -104.5(4) . . . . ?
C3A C1A B5A B6A 111.2(4) . . . . ?
C3A C1A B5A B9A -144.9(4) . . . . ?
C3A C1A B5A B10A 151.4(4) . . . . ?
C3A C1A B6A C38A 0.6(6) . . . . ?
C3A C1A B6A B2A 107.0(4) . . . . ?
C3A C1A B6A B5A -111.5(4) . . . . ?
C3A C1A B6A B10A -148.2(3) . . . . ?
C3A C1A B6A B11A 152.1(4) . . . . ?
C4A N1A C3A C1A 179.6(5) . . . . ?
C6A C7A C8A C9A 2.8(7) . . . . ?
C6A C7A C8A C12A -177.7(5) . . . . ?
C6A B2A B3A C1A 115.3(5) . . . . ?
C6A B2A B3A C14A 5.9(6) . . . . ?
C6A B2A B3A B4A 151.7(4) . . . . ?
C6A B2A B3A B7A -114.4(4) . . . . ?
C6A B2A B3A B8A -148.1(4) . . . . ?
C6A B2A B6A C1A -119.1(5) . . . . ?
C6A B2A B6A C38A -5.7(6) . . . . ?
C6A B2A B6A B5A -152.5(4) . . . . ?
C6A B2A B6A B10A 147.7(4) . . . . ?
C6A B2A B6A B11A 110.7(4) . . . . ?
C6A B2A B7A C2A -147.3(4) . . . . ?
C6A B2A B7A B3A 113.0(5) . . . . ?
C6A B2A B7A B8A 149.8(4) . . . . ?
C6A B2A B7A B11A -108.2(5) . . . . ?
C6A B2A B11A C2A 151.2(4) . . . . ?
C6A B2A B11A B6A -110.3(5) . . . . ?
C6A B2A B11A B7A 114.9(4) . . . . ?
C6A B2A B11A B10A -151.1(4) . . . . ?
C7A C6A C11A C10A 0.3(6) . . . . ?
C7A C6A B2A C1A -129.5(5) . . . . ?
C7A C6A B2A B3A 160.4(4) . . . . ?
C7A C6A B2A B6A -53.4(6) . . . . ?
C7A C6A B2A B7A 86.6(6) . . . . ?
C7A C6A B2A B11A 16.7(6) . . . . ?
C7A C8A C9A C10A -1.7(7) . . . . ?
C8A C9A C10A C11A 0.1(7) . . . . ?
C8A C9A C10A C13A 178.4(5) . . . . ?
C9A C10A C11A C6A 0.6(7) . . . . ?
C11A C6A C7A C8A -2.1(7) . . . . ?
C11A C6A B2A C1A 57.7(6) . . . . ?
C11A C6A B2A B3A -12.4(6) . . . . ?
C11A C6A B2A B6A 133.9(4) . . . . ?
C11A C6A B2A B7A -86.2(6) . . . . ?
C11A C6A B2A B11A -156.1(4) . . . . ?
C12A C8A C9A C10A 178.8(5) . . . . ?
C13A C10A C11A C6A -177.7(4) . . . . ?
C14A C15A C16A C17A 1.9(8) . . . . ?
C14A C15A C16A C20A -177.5(5) . . . . ?
C14A B3A B4A C1A 111.5(4) . . . . ?
C14A B3A B4A C22A -3.3(6) . . . . ?
C14A B3A B4A B5A 144.9(4) . . . . ?
C14A B3A B4A B8A -115.6(4) . . . . ?
C14A B3A B4A B9A -151.6(4) . . . . ?
C14A B3A B7A C2A 149.7(4) . . . . ?
C14A B3A B7A B2A -104.5(5) . . . . ?
C14A B3A B7A B8A 113.1(5) . . . . ?
C14A B3A B7A B11A -143.4(4) . . . . ?
C14A B3A B8A C2A -154.4(4) . . . . ?
C14A B3A B8A B4A 103.6(4) . . . . ?
C14A B3A B8A B7A -118.2(4) . . . . ?
C14A B3A B8A B9A 143.7(4) . . . . ?
C15A C14A C19A C18A 2.7(7) . . . . ?
C15A C14A B3A C1A -145.3(4) . . . . ?
C15A C14A B3A B2A -76.7(5) . . . . ?
C15A C14A B3A B4A 139.8(4) . . . . ?
C15A C14A B3A B7A -4.1(7) . . . . ?
C15A C14A B3A B8A 72.7(5) . . . . ?
C15A C16A C17A C18A 1.0(9) . . . . ?
C16A C17A C18A C19A -1.9(8) . . . . ?
C16A C17A C18A C21A 177.1(6) . . . . ?
C17A C18A C19A C14A 0.0(8) . . . . ?
C19A C14A C15A C16A -3.5(6) . . . . ?
C19A C14A B3A C1A 33.0(6) . . . . ?
C19A C14A B3A B2A 101.5(5) . . . . ?
C19A C14A B3A B4A -41.9(6) . . . . ?
C19A C14A B3A B7A 174.1(4) . . . . ?
C19A C14A B3A B8A -109.1(5) . . . . ?
C20A C16A C17A C18A -179.6(6) . . . . ?
C21A C18A C19A C14A -178.9(5) . . . . ?
C22A C23A C24A C25A -2.3(8) . . . . ?
C22A C23A C24A C28A 177.2(5) . . . . ?
C22A B4A B5A C1A 113.8(5) . . . . ?
C22A B4A B5A C30A 0.7(7) . . . . ?
C22A B4A B5A B6A 146.1(4) . . . . ?
C22A B4A B5A B9A -110.1(5) . . . . ?
C22A B4A B5A B10A -147.1(4) . . . . ?
C22A B4A B8A C2A 151.6(4) . . . . ?
C22A B4A B8A B3A -111.5(4) . . . . ?
C22A B4A B8A B7A -147.3(4) . . . . ?
C22A B4A B8A B9A 110.3(4) . . . . ?
C22A B4A B9A C2A -149.8(4) . . . . ?
C22A B4A B9A B5A 117.5(4) . . . . ?
C22A B4A B9A B8A -108.3(4) . . . . ?
C22A B4A B9A B10A 152.9(4) . . . . ?
C23A C22A C27A C26A -2.7(7) . . . . ?
C23A C22A B4A C1A -119.9(5) . . . . ?
C23A C22A B4A B3A -54.2(6) . . . . ?
C23A C22A B4A B5A 165.5(4) . . . . ?
C23A C22A B4A B8A 22.1(6) . . . . ?
C23A C22A B4A B9A 89.8(5) . . . . ?
C23A C24A C25A C26A 1.7(8) . . . . ?
C24A C25A C26A C27A -1.8(9) . . . . ?
C24A C25A C26A C29A 179.4(6) . . . . ?
C25A C26A C27A C22A 2.5(8) . . . . ?
C27A C22A C23A C24A 2.7(7) . . . . ?
C27A C22A B4A C1A 63.0(6) . . . . ?
C27A C22A B4A B3A 128.6(5) . . . . ?
C27A C22A B4A B5A -11.6(7) . . . . ?
C27A C22A B4A B8A -155.1(5) . . . . ?
C27A C22A B4A B9A -87.4(6) . . . . ?
C28A C24A C25A C26A -177.9(5) . . . . ?
C29A C26A C27A C22A -178.7(6) . . . . ?
C30A C31A C32A C33A -0.4(7) . . . . ?
C30A C31A C32A C36A 179.5(5) . . . . ?
C30A B5A B6A C1A 111.5(4) . . . . ?
C30A B5A B6A C38A 0.9(6) . . . . ?
C30A B5A B6A B2A 145.6(4) . . . . ?
C30A B5A B6A B10A -113.0(4) . . . . ?
C30A B5A B6A B11A -148.5(4) . . . . ?
C30A B5A B9A C2A 149.7(4) . . . . ?
C30A B5A B9A B4A -109.2(5) . . . . ?
C30A B5A B9A B8A -148.3(4) . . . . ?
C30A B5A B9A B10A 111.6(4) . . . . ?
C30A B5A B10A C2A -149.9(4) . . . . ?
C30A B5A B10A B6A 108.0(5) . . . . ?
C30A B5A B10A B9A -109.5(5) . . . . ?
C30A B5A B10A B11A 143.7(4) . . . . ?
C31A C30A C35A C34A -0.2(7) . . . . ?
C31A C30A B5A C1A -150.5(4) . . . . ?
C31A C30A B5A B4A -75.6(5) . . . . ?
C31A C30A B5A B6A 141.4(4) . . . . ?
C31A C30A B5A B9A -3.5(6) . . . . ?
C31A C30A B5A B10A 68.3(6) . . . . ?
C31A C32A C33A C34A -0.1(8) . . . . ?
C32A C33A C34A C35A 0.5(8) . . . . ?
C32A C33A C34A C37A 178.9(6) . . . . ?
C33A C34A C35A C30A -0.4(7) . . . . ?
C35A C30A C31A C32A 0.6(7) . . . . ?
C35A C30A B5A C1A 28.4(6) . . . . ?
C35A C30A B5A B4A 103.2(5) . . . . ?
C35A C30A B5A B6A -39.8(6) . . . . ?
C35A C30A B5A B9A 175.3(4) . . . . ?
C35A C30A B5A B10A -112.9(5) . . . . ?
C36A C32A C33A C34A 179.9(6) . . . . ?
C37A C34A C35A C30A -179.0(4) . . . . ?
C38A C39A C40A C41A -0.6(7) . . . . ?
C38A C39A C40A C44A 178.8(5) . . . . ?
C38A B6A B10A C2A 152.6(4) . . . . ?
C38A B6A B10A B5A -110.3(4) . . . . ?
C38A B6A B10A B9A -145.4(4) . . . . ?
C38A B6A B10A B11A 111.5(5) . . . . ?
C38A B6A B11A C2A -150.6(4) . . . . ?
C38A B6A B11A B2A 108.0(5) . . . . ?
C38A B6A B11A B7A 148.3(4) . . . . ?
C38A B6A B11A B10A -114.2(4) . . . . ?
C39A C38A C43A C42A -1.2(7) . . . . ?
C39A C38A B6A C1A -131.0(4) . . . . ?
C39A C38A B6A B2A 158.7(4) . . . . ?
C39A C38A B6A B5A -60.3(5) . . . . ?
C39A C38A B6A B10A 10.3(6) . . . . ?
C39A C38A B6A B11A 82.8(5) . . . . ?
C39A C40A C41A C42A -0.9(9) . . . . ?
C40A C41A C42A C43A 1.1(9) . . . . ?
C40A C41A C42A C45A -178.3(6) . . . . ?
C41A C42A C43A C38A -0.1(8) . . . . ?
C43A C38A C39A C40A 1.5(6) . . . . ?
C43A C38A B6A C1A 48.5(6) . . . . ?
C43A C38A B6A B2A -21.8(6) . . . . ?
C43A C38A B6A B5A 119.2(5) . . . . ?
C43A C38A B6A B10A -170.2(4) . . . . ?
C43A C38A B6A B11A -97.7(6) . . . . ?
C44A C40A C41A C42A 179.8(6) . . . . ?
C45A C42A C43A C38A 179.3(6) . . . . ?
B2A C1A C3A N1A 6.1(6) . . . . ?
B2A C1A B3A C14A 107.8(4) . . . . ?
B2A C1A B3A B4A -142.3(3) . . . . ?
B2A C1A B3A B7A -42.2(3) . . . . ?
B2A C1A B3A B8A -103.3(3) . . . . ?
B2A C1A B4A C22A 143.2(4) . . . . ?
B2A C1A B4A B3A 39.0(3) . . . . ?
B2A C1A B4A B5A -101.9(4) . . . . ?
B2A C1A B4A B8A -3.8(4) . . . . ?
B2A C1A B4A B9A -62.7(4) . . . . ?
B2A C1A B5A C30A -142.0(4) . . . . ?
B2A C1A B5A B4A 108.5(3) . . . . ?
B2A C1A B5A B6A -35.8(3) . . . . ?
B2A C1A B5A B9A 68.0(4) . . . . ?
B2A C1A B5A B10A 4.3(4) . . . . ?
B2A C1A B6A C38A -106.4(4) . . . . ?
B2A C1A B6A B5A 141.5(3) . . . . ?
B2A C1A B6A B10A 104.8(3) . . . . ?
B2A C1A B6A B11A 45.1(3) . . . . ?
B2A C6A C7A C8A -175.5(4) . . . . ?
B2A C6A C11A C10A 173.5(4) . . . . ?
B2A B3A B4A C1A -34.3(3) . . . . ?
B2A B3A B4A C22A -149.1(4) . . . . ?
B2A B3A B4A B5A -0.9(4) . . . . ?
B2A B3A B4A B8A 98.6(4) . . . . ?
B2A B3A B4A B9A 62.6(4) . . . . ?
B2A B3A B7A C2A -105.8(4) . . . . ?
B2A B3A B7A B8A -142.4(3) . . . . ?
B2A B3A B7A B11A -39.0(3) . . . . ?
B2A B3A B8A C2A -2.5(4) . . . . ?
B2A B3A B8A B4A -104.5(3) . . . . ?
B2A B3A B8A B7A 33.8(3) . . . . ?
B2A B3A B8A B9A -64.4(4) . . . . ?
B2A B6A B10A C2A 1.7(4) . . . . ?
B2A B6A B10A B5A 98.8(4) . . . . ?
B2A B6A B10A B9A 63.7(4) . . . . ?
B2A B6A B10A B11A -39.4(3) . . . . ?
B2A B6A B11A C2A 101.4(4) . . . . ?
B2A B6A B11A B7A 40.3(3) . . . . ?
B2A B6A B11A B10A 137.8(4) . . . . ?
B2A B7A B8A C2A 101.3(4) . . . . ?
B2A B7A B8A B3A -36.5(3) . . . . ?
B2A B7A B8A B4A 0.3(5) . . . . ?
B2A B7A B8A B9A 67.8(5) . . . . ?
B2A B7A B11A C2A -138.7(3) . . . . ?
B2A B7A B11A B6A -39.0(3) . . . . ?
B2A B7A B11A B10A -106.7(4) . . . . ?
B3A C1A C3A N1A 82.6(5) . . . . ?
B3A C1A B2A C6A -110.4(5) . . . . ?
B3A C1A B2A B6A 140.0(4) . . . . ?
B3A C1A B2A B7A 40.9(3) . . . . ?
B3A C1A B2A B11A 98.5(3) . . . . ?
B3A C1A B4A C22A 104.2(4) . . . . ?
B3A C1A B4A B5A -140.9(4) . . . . ?
B3A C1A B4A B8A -42.8(3) . . . . ?
B3A C1A B4A B9A -101.7(4) . . . . ?
B3A C1A B5A C30A 145.9(4) . . . . ?
B3A C1A B5A B4A 36.3(3) . . . . ?
B3A C1A B5A B6A -108.0(3) . . . . ?
B3A C1A B5A B9A -4.1(4) . . . . ?
B3A C1A B5A B10A -67.8(4) . . . . ?
B3A C1A B6A C38A -146.6(4) . . . . ?
B3A C1A B6A B2A -40.2(4) . . . . ?
B3A C1A B6A B5A 101.3(4) . . . . ?
B3A C1A B6A B10A 64.6(4) . . . . ?
B3A C1A B6A B11A 4.9(5) . . . . ?
B3A C14A C15A C16A 174.9(4) . . . . ?
B3A C14A C19A C18A -175.5(5) . . . . ?
B3A B2A B6A C1A 33.0(3) . . . . ?
B3A B2A B6A C38A 146.3(4) . . . . ?
B3A B2A B6A B5A -0.5(4) . . . . ?
B3A B2A B6A B10A -60.3(4) . . . . ?
B3A B2A B6A B11A -97.3(4) . . . . ?
B3A B2A B7A C2A 99.7(4) . . . . ?
B3A B2A B7A B8A 36.7(3) . . . . ?
B3A B2A B7A B11A 138.8(4) . . . . ?
B3A B2A B11A C2A 1.0(4) . . . . ?
B3A B2A B11A B6A 99.5(3) . . . . ?
B3A B2A B11A B7A -35.3(3) . . . . ?
B3A B2A B11A B10A 58.7(4) . . . . ?
B3A B4A B5A C1A -31.7(3) . . . . ?
B3A B4A B5A C30A -144.7(4) . . . . ?
B3A B4A B5A B6A 0.6(4) . . . . ?
B3A B4A B5A B9A 104.4(3) . . . . ?
B3A B4A B5A B10A 67.4(4) . . . . ?
B3A B4A B8A C2A -96.9(4) . . . . ?
B3A B4A B8A B7A -35.8(3) . . . . ?
B3A B4A B8A B9A -138.2(3) . . . . ?
B3A B4A B9A C2A -2.1(4) . . . . ?
B3A B4A B9A B5A -94.9(3) . . . . ?
B3A B4A B9A B8A 39.4(3) . . . . ?
B3A B4A B9A B10A -59.5(4) . . . . ?
B3A B7A B8A C2A 137.7(3) . . . . ?
B3A B7A B8A B4A 36.7(3) . . . . ?
B3A B7A B8A B9A 104.3(4) . . . . ?
B3A B7A B11A C2A -99.7(4) . . . . ?
B3A B7A B11A B2A 39.0(3) . . . . ?
B3A B7A B11A B6A 0.0(5) . . . . ?
B3A B7A B11A B10A -67.6(4) . . . . ?
B3A B8A B9A C2A 94.6(4) . . . . ?
B3A B8A B9A B4A -38.1(3) . . . . ?
B3A B8A B9A B5A 0.4(4) . . . . ?
B3A B8A B9A B10A 61.2(4) . . . . ?
B4A C1A C3A N1A 153.2(4) . . . . ?
B4A C1A B2A C6A -147.6(4) . . . . ?
B4A C1A B2A B3A -37.2(3) . . . . ?
B4A C1A B2A B6A 102.8(4) . . . . ?
B4A C1A B2A B7A 3.7(4) . . . . ?
B4A C1A B2A B11A 61.2(4) . . . . ?
B4A C1A B3A C14A -109.9(4) . . . . ?
B4A C1A B3A B2A 142.3(3) . . . . ?
B4A C1A B3A B7A 100.1(3) . . . . ?
B4A C1A B3A B8A 39.0(3) . . . . ?
B4A C1A B5A C30A 109.6(5) . . . . ?
B4A C1A B5A B6A -144.3(3) . . . . ?
B4A C1A B5A B9A -40.4(3) . . . . ?
B4A C1A B5A B10A -104.1(3) . . . . ?
B4A C1A B6A C38A 145.0(4) . . . . ?
B4A C1A B6A B2A -108.7(4) . . . . ?
B4A C1A B6A B5A 32.9(3) . . . . ?
B4A C1A B6A B10A -3.8(4) . . . . ?
B4A C1A B6A B11A -63.5(4) . . . . ?
B4A C22A C23A C24A -174.8(4) . . . . ?
B4A C22A C27A C26A 174.6(5) . . . . ?
B4A B3A B7A C2A 1.9(4) . . . . ?
B4A B3A B7A B2A 107.6(3) . . . . ?
B4A B3A B7A B8A -34.8(3) . . . . ?
B4A B3A B7A B11A 68.7(4) . . . . ?
B4A B3A B8A C2A 102.0(3) . . . . ?
B4A B3A B8A B7A 138.2(3) . . . . ?
B4A B3A B8A B9A 40.1(3) . . . . ?
B4A B5A B6A C1A -34.2(3) . . . . ?
B4A B5A B6A C38A -144.7(4) . . . . ?
B4A B5A B6A B2A -0.1(5) . . . . ?
B4A B5A B6A B10A 101.4(4) . . . . ?
B4A B5A B6A B11A 65.9(4) . . . . ?
B4A B5A B9A C2A -101.2(3) . . . . ?
B4A B5A B9A B8A -39.1(3) . . . . ?
B4A B5A B9A B10A -139.3(3) . . . . ?
B4A B5A B10A C2A -2.9(4) . . . . ?
B4A B5A B10A B6A -105.0(4) . . . . ?
B4A B5A B10A B9A 37.5(3) . . . . ?
B4A B5A B10A B11A -69.3(4) . . . . ?
B4A B8A B9A C2A 132.7(3) . . . . ?
B4A B8A B9A B5A 38.5(3) . . . . ?
B4A B8A B9A B10A 99.3(3) . . . . ?
B4A B9A B10A C2A 97.3(4) . . . . ?
B4A B9A B10A B5A -35.0(3) . . . . ?
B4A B9A B10A B6A 0.3(4) . . . . ?
B4A B9A B10A B11A 62.3(4) . . . . ?
B5A C1A C3A N1A -139.4(4) . . . . ?
B5A C1A B2A C6A 147.2(4) . . . . ?
B5A C1A B2A B3A -102.5(4) . . . . ?
B5A C1A B2A B6A 37.6(3) . . . . ?
B5A C1A B2A B7A -61.5(4) . . . . ?
B5A C1A B2A B11A -4.0(4) . . . . ?
B5A C1A B3A C14A -144.8(4) . . . . ?
B5A C1A B3A B2A 107.4(4) . . . . ?
B5A C1A B3A B4A -34.9(3) . . . . ?
B5A C1A B3A B7A 65.2(4) . . . . ?
B5A C1A B3A B8A 4.1(4) . . . . ?
B5A C1A B4A C22A -114.9(5) . . . . ?
B5A C1A B4A B3A 140.9(4) . . . . ?
B5A C1A B4A B8A 98.1(3) . . . . ?
B5A C1A B4A B9A 39.2(3) . . . . ?
B5A C1A B6A C38A 112.1(4) . . . . ?
B5A C1A B6A B2A -141.5(3) . . . . ?
B5A C1A B6A B10A -36.7(3) . . . . ?
B5A C1A B6A B11A -96.4(3) . . . . ?
B5A C30A C31A C32A 179.4(4) . . . . ?
B5A C30A C35A C34A -178.9(4) . . . . ?
B5A B4A B8A C2A 1.1(4) . . . . ?
B5A B4A B8A B3A 98.0(3) . . . . ?
B5A B4A B8A B7A 62.2(4) . . . . ?
B5A B4A B8A B9A -40.2(3) . . . . ?
B5A B4A B9A C2A 92.8(3) . . . . ?
B5A B4A B9A B8A 134.3(4) . . . . ?
B5A B4A B9A B10A 35.4(3) . . . . ?
B5A B6A B10A C2A -97.1(4) . . . . ?
B5A B6A B10A B9A -35.1(3) . . . . ?
B5A B6A B10A B11A -138.2(4) . . . . ?
B5A B6A B11A C2A -1.4(4) . . . . ?
B5A B6A B11A B2A -102.8(3) . . . . ?
B5A B6A B11A B7A -62.5(4) . . . . ?
B5A B6A B11A B10A 35.0(3) . . . . ?
B5A B9A B10A C2A 132.3(4) . . . . ?
B5A B9A B10A B6A 35.2(3) . . . . ?
B5A B9A B10A B11A 97.3(4) . . . . ?
B5A B10A B11A C2A 97.9(4) . . . . ?
B5A B10A B11A B2A 0.2(4) . . . . ?
B5A B10A B11A B6A -37.7(3) . . . . ?
B5A B10A B11A B7A 64.0(4) . . . . ?
B6A C1A C3A N1A -63.5(6) . . . . ?
B6A C1A B2A C6A 109.6(5) . . . . ?
B6A C1A B2A B3A -140.0(4) . . . . ?
B6A C1A B2A B7A -99.1(3) . . . . ?
B6A C1A B2A B11A -41.6(3) . . . . ?
B6A C1A B3A C14A 145.3(4) . . . . ?
B6A C1A B3A B2A 37.5(3) . . . . ?
B6A C1A B3A B4A -104.8(4) . . . . ?
B6A C1A B3A B7A -4.7(4) . . . . ?
B6A C1A B3A B8A -65.8(4) . . . . ?
B6A C1A B4A C22A -149.9(4) . . . . ?
B6A C1A B4A B3A 105.9(4) . . . . ?
B6A C1A B4A B5A -35.0(3) . . . . ?
B6A C1A B4A B8A 63.1(4) . . . . ?
B6A C1A B4A B9A 4.2(4) . . . . ?
B6A C1A B5A C30A -106.1(4) . . . . ?
B6A C1A B5A B4A 144.3(3) . . . . ?
B6A C1A B5A B9A 103.9(3) . . . . ?
B6A C1A B5A B10A 40.2(3) . . . . ?
B6A C38A C39A C40A -178.9(4) . . . . ?
B6A C38A C43A C42A 179.3(5) . . . . ?
B6A B2A B3A C1A -35.5(3) . . . . ?
B6A B2A B3A C14A -144.9(4) . . . . ?
B6A B2A B3A B4A 0.9(5) . . . . ?
B6A B2A B3A B7A 94.8(4) . . . . ?
B6A B2A B3A B8A 61.1(4) . . . . ?
B6A B2A B7A C2A -1.1(4) . . . . ?
B6A B2A B7A B3A -100.7(3) . . . . ?
B6A B2A B7A B8A -64.0(4) . . . . ?
B6A B2A B7A B11A 38.0(3) . . . . ?
B6A B2A B11A C2A -98.5(4) . . . . ?
B6A B2A B11A B7A -134.8(4) . . . . ?
B6A B2A B11A B10A -40.7(3) . . . . ?
B6A B5A B9A C2A 2.6(4) . . . . ?
B6A B5A B9A B4A 103.8(4) . . . . ?
B6A B5A B9A B8A 64.7(4) . . . . ?
B6A B5A B9A B10A -35.4(3) . . . . ?
B6A B5A B10A C2A 102.1(4) . . . . ?
B6A B5A B10A B9A 142.5(3) . . . . ?
B6A B5A B10A B11A 35.7(3) . . . . ?
B6A B10A B11A C2A 135.5(4) . . . . ?
B6A B10A B11A B2A 37.8(3) . . . . ?
B6A B10A B11A B7A 101.7(4) . . . . ?
B7A C2A B8A B3A 36.0(3) . . . . ?
B7A C2A B8A B4A 98.3(4) . . . . ?
B7A C2A B8A B9A 142.2(4) . . . . ?
B7A C2A B9A B4A 3.5(4) . . . . ?
B7A C2A B9A B5A 62.6(4) . . . . ?
B7A C2A B9A B8A -37.2(3) . . . . ?
B7A C2A B9A B10A 102.6(4) . . . . ?
B7A C2A B10A B5A -66.3(4) . . . . ?
B7A C2A B10A B6A -2.4(4) . . . . ?
B7A C2A B10A B9A -108.2(4) . . . . ?
B7A C2A B10A B11A 35.6(3) . . . . ?
B7A C2A B11A B2A -37.4(3) . . . . ?
B7A C2A B11A B6A -99.0(4) . . . . ?
B7A C2A B11A B10A -140.5(4) . . . . ?
B7A B2A B3A C1A -130.3(4) . . . . ?
B7A B2A B3A C14A 120.3(4) . . . . ?
B7A B2A B3A B4A -93.9(4) . . . . ?
B7A B2A B3A B8A -33.7(3) . . . . ?
B7A B2A B6A C1A 92.9(3) . . . . ?
B7A B2A B6A C38A -153.7(4) . . . . ?
B7A B2A B6A B5A 59.5(4) . . . . ?
B7A B2A B6A B10A -0.3(4) . . . . ?
B7A B2A B6A B11A -37.3(3) . . . . ?
B7A B2A B11A C2A 36.3(3) . . . . ?
B7A B2A B11A B6A 134.8(4) . . . . ?
B7A B2A B11A B10A 94.0(4) . . . . ?
B7A B3A B4A C1A -96.8(3) . . . . ?
B7A B3A B4A C22A 148.4(4) . . . . ?
B7A B3A B4A B5A -63.3(4) . . . . ?
B7A B3A B4A B8A 36.2(3) . . . . ?
B7A B3A B4A B9A 0.2(4) . . . . ?
B7A B3A B8A C2A -36.2(3) . . . . ?
B7A B3A B8A B4A -138.2(3) . . . . ?
B7A B3A B8A B9A -98.1(4) . . . . ?
B7A B8A B9A C2A 33.2(3) . . . . ?
B7A B8A B9A B4A -99.6(4) . . . . ?
B7A B8A B9A B5A -61.1(4) . . . . ?
B7A B8A B9A B10A -0.2(4) . . . . ?
B8A C2A B7A B2A -105.9(4) . . . . ?
B8A C2A B7A B3A -39.1(3) . . . . ?
B8A C2A B7A B11A -144.9(4) . . . . ?
B8A C2A B9A B4A 40.6(3) . . . . ?
B8A C2A B9A B5A 99.7(3) . . . . ?
B8A C2A B9A B10A 139.7(4) . . . . ?
B8A C2A B10A B5A 3.8(5) . . . . ?
B8A C2A B10A B6A 67.7(4) . . . . ?
B8A C2A B10A B9A -38.1(3) . . . . ?
B8A C2A B10A B11A 105.7(4) . . . . ?
B8A C2A B11A B2A -2.8(4) . . . . ?
B8A C2A B11A B6A -64.3(4) . . . . ?
B8A C2A B11A B7A 34.6(3) . . . . ?
B8A C2A B11A B10A -105.8(4) . . . . ?
B8A B3A B4A C1A -133.0(3) . . . . ?
B8A B3A B4A C22A 112.2(4) . . . . ?
B8A B3A B4A B5A -99.5(4) . . . . ?
B8A B3A B4A B9A -36.1(3) . . . . ?
B8A B3A B7A C2A 36.6(3) . . . . ?
B8A B3A B7A B2A 142.4(3) . . . . ?
B8A B3A B7A B11A 103.4(4) . . . . ?
B8A B4A B5A C1A -98.0(3) . . . . ?
B8A B4A B5A C30A 148.9(4) . . . . ?
B8A B4A B5A B6A -65.7(4) . . . . ?
B8A B4A B5A B9A 38.1(3) . . . . ?
B8A B4A B5A B10A 1.1(4) . . . . ?
B8A B4A B9A C2A -41.5(3) . . . . ?
B8A B4A B9A B5A -134.3(4) . . . . ?
B8A B4A B9A B10A -98.8(4) . . . . ?
B8A B7A B11A C2A -31.3(3) . . . . ?
B8A B7A B11A B2A 107.4(4) . . . . ?
B8A B7A B11A B6A 68.4(4) . . . . ?
B8A B7A B11A B10A 0.8(5) . . . . ?
B8A B9A B10A C2A 35.8(3) . . . . ?
B8A B9A B10A B5A -96.5(4) . . . . ?
B8A B9A B10A B6A -61.3(4) . . . . ?
B8A B9A B10A B11A 0.8(5) . . . . ?
B9A C2A B7A B2A -70.3(4) . . . . ?
B9A C2A B7A B3A -3.5(5) . . . . ?
B9A C2A B7A B8A 35.6(3) . . . . ?
B9A C2A B7A B11A -109.3(4) . . . . ?
B9A C2A B8A B3A -106.3(3) . . . . ?
B9A C2A B8A B4A -43.9(3) . . . . ?
B9A C2A B8A B7A -142.2(4) . . . . ?
B9A C2A B10A B5A 41.9(3) . . . . ?
B9A C2A B10A B6A 105.8(4) . . . . ?
B9A C2A B10A B11A 143.7(4) . . . . ?
B9A C2A B11A B2A 65.1(4) . . . . ?
B9A C2A B11A B6A 3.6(5) . . . . ?
B9A C2A B11A B7A 102.5(4) . . . . ?
B9A C2A B11A B10A -37.9(4) . . . . ?
B9A B4A B5A C1A -136.1(3) . . . . ?
B9A B4A B5A C30A 110.8(4) . . . . ?
B9A B4A B5A B6A -103.9(4) . . . . ?
B9A B4A B5A B10A -37.0(3) . . . . ?
B9A B4A B8A C2A 41.3(3) . . . . ?
B9A B4A B8A B3A 138.2(3) . . . . ?
B9A B4A B8A B7A 102.4(4) . . . . ?
B9A B5A B6A C1A -100.8(3) . . . . ?
B9A B5A B6A C38A 148.6(4) . . . . ?
B9A B5A B6A B2A -66.7(4) . . . . ?
B9A B5A B6A B10A 34.7(3) . . . . ?
B9A B5A B6A B11A -0.8(4) . . . . ?
B9A B5A B10A C2A -40.4(3) . . . . ?
B9A B5A B10A B6A -142.5(3) . . . . ?
B9A B5A B10A B11A -106.8(4) . . . . ?
B9A B10A B11A C2A 32.9(3) . . . . ?
B9A B10A B11A B2A -64.8(4) . . . . ?
B9A B10A B11A B6A -102.6(4) . . . . ?
B9A B10A B11A B7A -1.0(5) . . . . ?
B10A C2A B7A B2A 2.3(5) . . . . ?
B10A C2A B7A B3A 69.1(4) . . . . ?
B10A C2A B7A B8A 108.2(4) . . . . ?
B10A C2A B7A B11A -36.7(3) . . . . ?
B10A C2A B8A B3A -65.6(4) . . . . ?
B10A C2A B8A B4A -3.3(5) . . . . ?
B10A C2A B8A B7A -101.5(4) . . . . ?
B10A C2A B8A B9A 40.7(4) . . . . ?
B10A C2A B9A B4A -99.1(4) . . . . ?
B10A C2A B9A B5A -40.0(3) . . . . ?
B10A C2A B9A B8A -139.7(4) . . . . ?
B10A C2A B11A B2A 103.0(4) . . . . ?
B10A C2A B11A B6A 41.5(3) . . . . ?
B10A C2A B11A B7A 140.5(4) . . . . ?
B10A B5A B6A C1A -135.6(3) . . . . ?
B10A B5A B6A C38A 113.8(4) . . . . ?
B10A B5A B6A B2A -101.5(4) . . . . ?
B10A B5A B6A B11A -35.5(3) . . . . ?
B10A B5A B9A C2A 38.1(3) . . . . ?
B10A B5A B9A B4A 139.3(3) . . . . ?
B10A B5A B9A B8A 100.1(4) . . . . ?
B10A B6A B11A C2A -36.3(3) . . . . ?
B10A B6A B11A B2A -137.8(4) . . . . ?
B10A B6A B11A B7A -97.5(4) . . . . ?
B11A C2A B7A B2A 39.0(3) . . . . ?
B11A C2A B7A B3A 105.8(4) . . . . ?
B11A C2A B7A B8A 144.9(4) . . . . ?
B11A C2A B8A B3A 3.2(4) . . . . ?
B11A C2A B8A B4A 65.5(4) . . . . ?
B11A C2A B8A B7A -32.7(3) . . . . ?
B11A C2A B8A B9A 109.5(4) . . . . ?
B11A C2A B9A B4A -62.9(4) . . . . ?
B11A C2A B9A B5A -3.8(4) . . . . ?
B11A C2A B9A B8A -103.5(4) . . . . ?
B11A C2A B9A B10A 36.2(3) . . . . ?
B11A C2A B10A B5A -101.9(4) . . . . ?
B11A C2A B10A B6A -37.9(3) . . . . ?
B11A C2A B10A B9A -143.7(4) . . . . ?
B11A B2A B3A C1A -95.7(3) . . . . ?
B11A B2A B3A C14A 154.9(4) . . . . ?
B11A B2A B3A B4A -59.3(4) . . . . ?
B11A B2A B3A B7A 34.6(3) . . . . ?
B11A B2A B3A B8A 0.9(4) . . . . ?
B11A B2A B6A C1A 130.2(4) . . . . ?
B11A B2A B6A C38A -116.4(4) . . . . ?
B11A B2A B6A B5A 96.8(4) . . . . ?
B11A B2A B6A B10A 37.0(3) . . . . ?
B11A B2A B7A C2A -39.1(3) . . . . ?
B11A B2A B7A B3A -138.8(4) . . . . ?
B11A B2A B7A B8A -102.0(4) . . . . ?
B11A B6A B10A C2A 41.1(3) . . . . ?
B11A B6A B10A B5A 138.2(4) . . . . ?
B11A B6A B10A B9A 103.1(4) . . . . ?
B11A B7A B8A C2A 33.1(3) . . . . ?
B11A B7A B8A B3A -104.6(4) . . . . ?
B11A B7A B8A B4A -67.9(4) . . . . ?
B11A B7A B8A B9A -0.4(5) . . . . ?

loop_
_twin_individual_id
_twin_individual_mass_fraction_refined
1 3(2)
2 -2(2)
